data_4086795
loop_
_publ_author_name
'Lopez, Michael J.'
'Kondo, Ai'
'Nagae, Haruki'
'Yamamoto, Koji'
'Tsurugi, Hayato'
'Mashima, Kazushi'

_publ_section_title
;
 C(sp3)--H Alkenylation Catalyzed by Cationic Alkylhafnium Complexes:
 Stereoselective Synthesis of Trisubstituted Alkenes from
 2,6-Dimethylpyridines and Internal Alkynes
;
_journal_issue 22
_journal_name_full Organometallics
_journal_page_first 3816
_journal_paper_doi 10.1021/acs.organomet.6b00655
_journal_volume 35
_journal_year 2016
_chemical_formula_moiety 'C40 H44 Hf N2'
_chemical_formula_sum 'C40 H44 Hf N2'
_chemical_formula_weight 731.29
_space_group_crystal_system triclinic
_space_group_IT_number 2
_space_group_name_Hall '-P 1'
_space_group_name_H-M_alt 'P -1'
_symmetry_space_group_name_Hall '-P 1'
_symmetry_space_group_name_H-M 'P -1'
_atom_sites_solution_hydrogens geom
_atom_sites_solution_primary direct
_atom_sites_solution_secondary difmap
_cell_angle_alpha 102.167(5)
_cell_angle_beta 104.468(2)
_cell_angle_gamma 96.960(2)
_cell_formula_units_Z 4
_cell_length_a 12.0238(10)
_cell_length_b 16.5697(17)
_cell_length_c 17.8604(17)
_cell_measurement_reflns_used 7823
_cell_measurement_temperature 113
_cell_measurement_theta_max 27.49
_cell_measurement_theta_min 3.02
_cell_volume 3310.8(5)
_computing_cell_refinement CrystalClear
_computing_data_collection 'CrystalClear (Rigaku Inc., 2007)'
_computing_data_reduction CrystalClear
_computing_molecular_graphics 'CrystalStructure 4.1'
_computing_publication_material 'CrystalStructure 4.1 (Rigaku, 2014)'
_computing_structure_refinement 'SHELXL2013 (Sheldrick, 2008)'
_computing_structure_solution 'Il Milione (Burla, et al., 2007)'
_diffrn_ambient_temperature 113
_diffrn_detector_area_resol_mean 7.314
_diffrn_measured_fraction_theta_full 0.983
_diffrn_measured_fraction_theta_max 0.846
_diffrn_measurement_device_type 'Rigaku Mercury70'
_diffrn_measurement_method \w
_diffrn_radiation_type 'Mo K\a'
_diffrn_radiation_wavelength 0.71075
_diffrn_reflns_av_R_equivalents 0.0294
_diffrn_reflns_Laue_measured_fraction_full 0.983
_diffrn_reflns_Laue_measured_fraction_max 0.846
_diffrn_reflns_limit_h_max 16
_diffrn_reflns_limit_h_min -15
_diffrn_reflns_limit_k_max 19
_diffrn_reflns_limit_k_min -21
_diffrn_reflns_limit_l_max 24
_diffrn_reflns_limit_l_min -23
_diffrn_reflns_number 31879
_diffrn_reflns_point_group_measured_fraction_full 0.983
_diffrn_reflns_point_group_measured_fraction_max 0.846
_diffrn_reflns_theta_full 25.242
_diffrn_reflns_theta_max 29.224
_diffrn_reflns_theta_min 1.779
_diffrn_standards_number 0
_exptl_absorpt_coefficient_mu 3.175
_exptl_absorpt_correction_T_max 0.530
_exptl_absorpt_correction_T_min 0.472
_exptl_absorpt_correction_type multi-scan
_exptl_absorpt_process_details 'REQAB (Rigaku, 1998)'
_exptl_crystal_colour yellow
_exptl_crystal_density_diffrn 1.467
_exptl_crystal_density_method 'not measured'
_exptl_crystal_description block
_exptl_crystal_F_000 1480.00
_exptl_crystal_size_max 0.220
_exptl_crystal_size_mid 0.200
_exptl_crystal_size_min 0.200
_refine_diff_density_max 3.10
_refine_diff_density_min -2.48
_refine_ls_extinction_method none
_refine_ls_goodness_of_fit_ref 1.207
_refine_ls_hydrogen_treatment constr
_refine_ls_number_parameters 775
_refine_ls_number_reflns 15225
_refine_ls_number_restraints 0
_refine_ls_R_factor_all 0.0616
_refine_ls_R_factor_gt 0.0434
_refine_ls_shift/su_max 0.001
_refine_ls_structure_factor_coef Fsqd
_refine_ls_weighting_details 'w = 1/[\s^2^(Fo^2^)+(0.0798P)^2^+1.8889P] where P=(Fo^2^+2Fc^2^)/3'
_refine_ls_weighting_scheme calc
_refine_ls_wR_factor_gt 0.1136
_refine_ls_wR_factor_ref 0.1549
_reflns_number_gt 12095
_reflns_number_total 15225
_reflns_threshold_expression F^2^>2.0\s(F^2^)
_cod_data_source_file om6b00655_si_002.cif
_cod_data_source_block Hf3a
_cod_database_code 4086795
_shelxl_res_file
;
TITL ak2014
CELL  0.71075 12.02380 16.56970 17.86040 102.16700 104.46750 96.95990
ZERR  4 0.00100 0.00170 0.00170 0.00450 0.00200 0.00230
LATT 1
SFAC C H HF N
UNIT 160 176 4 8
L.S. 10
FMAP 2
PLAN -5
WPDB -2
HTAB
BOND $H
CONF
LIST 4
TEMP -159.8
ACTA
SIZE 0.220 0.200 0.200
WGHT    0.079800    1.888900
FVAR       0.29722
HF1   3    0.285795    0.251089    0.449402    11.00000    0.01997    0.02087 =
         0.02166    0.00579    0.00398    0.00219
HF2   3    0.423216   -0.246210    0.063475    11.00000    0.02994    0.02157 =
         0.02429    0.00577    0.00300    0.00911
N1    4    0.338022    0.139331    0.434417    11.00000    0.02117    0.02415 =
         0.02663    0.01024    0.00400    0.00280
N2    4    0.134682    0.180063    0.374055    11.00000    0.01792    0.01755 =
         0.02659    0.00810    0.00279    0.00198
N3    4    0.527678   -0.131824    0.091935    11.00000    0.03116    0.02959 =
         0.03016    0.00287    0.00445    0.01196
N4    4    0.300622   -0.182120    0.018563    11.00000    0.02781    0.02202 =
         0.02711    0.00508    0.00201    0.00653
C1    1    0.452260    0.119954    0.439352    11.00000    0.02385    0.02335 =
         0.02903    0.00975    0.00320    0.00287
C2    1    0.525395    0.116396    0.512803    11.00000    0.02641    0.02558 =
         0.02962    0.01019    0.00618    0.00511
C3    1    0.640678    0.107300    0.517220    11.00000    0.02173    0.03803 =
         0.03870    0.01683    0.00374    0.00510
AFIX  43
H3    2    0.691827    0.106650    0.567047    11.00000   -1.20000
AFIX   0
C4    1    0.682266    0.099235    0.451200    11.00000    0.02427    0.03597 =
         0.04871    0.01629    0.00616    0.00432
AFIX  43
H4    2    0.761478    0.094400    0.455792    11.00000   -1.20000
AFIX   0
C5    1    0.606392    0.098265    0.377425    11.00000    0.03630    0.02877 =
         0.03761    0.01210    0.01704    0.00748
AFIX  43
H5    2    0.633743    0.090900    0.331361    11.00000   -1.20000
AFIX   0
C6    1    0.491878    0.107919    0.370807    11.00000    0.02981    0.02256 =
         0.02889    0.00835    0.00771    0.00422
C7    1    0.485351    0.124741    0.586803    11.00000    0.02417    0.04446 =
         0.03400    0.01846    0.00893    0.00667
AFIX  33
H7A   2    0.403047    0.130577    0.574066    11.00000   -1.20000
H7B   2    0.494169    0.074609    0.607025    11.00000   -1.20000
H7C   2    0.532702    0.174483    0.627611    11.00000   -1.20000
AFIX   0
C8    1    0.413108    0.109122    0.290063    11.00000    0.03946    0.03140 =
         0.03093    0.00875    0.01265    0.01177
AFIX  33
H8A   2    0.335343    0.116352    0.295010    11.00000   -1.20000
H8B   2    0.446440    0.155782    0.271843    11.00000   -1.20000
H8C   2    0.406765    0.056008    0.251289    11.00000   -1.20000
AFIX   0
C9    1    0.240074    0.066153    0.400052    11.00000    0.02677    0.01736 =
         0.03161    0.00622    0.00207    0.00207
AFIX  23
H9A   2    0.218575    0.046025    0.443851    11.00000   -1.20000
H9B   2    0.265513    0.019857    0.367368    11.00000   -1.20000
AFIX   0
C10   1    0.133032    0.090029    0.347926    11.00000    0.01837    0.02302 =
         0.03314    0.00413    0.00263   -0.00132
AFIX  23
H10A  2    0.133627    0.075450    0.291364    11.00000   -1.20000
H10B  2    0.060684    0.057970    0.351997    11.00000   -1.20000
AFIX   0
C11   1    0.396093    0.339447    0.402621    11.00000    0.03109    0.03272 =
         0.03608    0.01257    0.01472    0.00021
AFIX  23
H11A  2    0.436436    0.311034    0.365536    11.00000   -1.20000
H11B  2    0.355655    0.382064    0.381577    11.00000   -1.20000
AFIX   0
C12   1    0.467465    0.368604    0.486488    11.00000    0.03023    0.03398 =
         0.03815    0.01678    0.00786   -0.00505
C13   1    0.442031    0.434024    0.540404    11.00000    0.03083    0.03882 =
         0.04382    0.01237    0.01271   -0.00388
AFIX  43
H13   2    0.387213    0.466619    0.520513    11.00000   -1.20000
AFIX   0
C14   1    0.495142    0.451843    0.621692    11.00000    0.04329    0.05258 =
         0.04677    0.00687    0.01504   -0.01856
AFIX  43
H14   2    0.477305    0.496799    0.656770    11.00000   -1.20000
AFIX   0
C15   1    0.574021    0.404595    0.652156    11.00000    0.05563    0.06287 =
         0.03710    0.01517   -0.01018   -0.02885
AFIX  43
H15   2    0.608487    0.416132    0.708181    11.00000   -1.20000
AFIX   0
C16   1    0.602441    0.341574    0.602082    11.00000    0.03765    0.04549 =
         0.06067    0.02505   -0.00986   -0.01041
AFIX  43
H16   2    0.657762    0.309893    0.623155    11.00000   -1.20000
AFIX   0
C17   1    0.550551    0.323421    0.519951    11.00000    0.02514    0.03654 =
         0.04841    0.01587    0.00309   -0.00403
AFIX  43
H17   2    0.571687    0.279541    0.485696    11.00000   -1.20000
AFIX   0
C18   1    0.268629    0.282882    0.576616    11.00000    0.02818    0.03007 =
         0.02226    0.00337    0.00506    0.00175
AFIX  23
H18A  2    0.339921    0.274077    0.613582    11.00000   -1.20000
H18B  2    0.263750    0.343060    0.592054    11.00000   -1.20000
AFIX   0
C19   1    0.165378    0.232154    0.586157    11.00000    0.02477    0.03563 =
         0.01731    0.00743    0.00385    0.00177
C20   1    0.068061    0.265174    0.599127    11.00000    0.03567    0.03675 =
         0.02651    0.00886    0.01085    0.00865
AFIX  43
H20   2    0.070250    0.323831    0.605940    11.00000   -1.20000
AFIX   0
C21   1   -0.031146    0.215886    0.602430    11.00000    0.03089    0.05762 =
         0.03271    0.01663    0.01137    0.00882
AFIX  43
H21   2   -0.095722    0.240709    0.610647    11.00000   -1.20000
AFIX   0
C22   1   -0.036364    0.130247    0.593748    11.00000    0.02970    0.05115 =
         0.04039    0.01712    0.01282    0.00057
AFIX  43
H22   2   -0.104437    0.096122    0.595795    11.00000   -1.20000
AFIX   0
C23   1    0.058941    0.094730    0.582016    11.00000    0.03393    0.03584 =
         0.03367    0.01227    0.01058   -0.00101
AFIX  43
H23   2    0.056936    0.036315    0.577071    11.00000   -1.20000
AFIX   0
C24   1    0.157706    0.145368    0.577531    11.00000    0.03123    0.03123 =
         0.03137    0.01079    0.01192    0.00658
AFIX  43
H24   2    0.221600    0.120213    0.568357    11.00000   -1.20000
AFIX   0
C25   1    0.032271    0.209524    0.334220    11.00000    0.02577    0.02395 =
         0.02182    0.00710    0.00319    0.00771
AFIX  13
H25   2    0.016122    0.186673    0.275319    11.00000   -1.20000
AFIX   0
C26   1   -0.077556    0.181737    0.357511    11.00000    0.02565    0.02896 =
         0.02879    0.01101    0.00693    0.00491
AFIX  23
H26A  2   -0.092398    0.119762    0.347327    11.00000   -1.20000
H26B  2   -0.063481    0.205372    0.415501    11.00000   -1.20000
AFIX   0
C27   1   -0.183960    0.208404    0.313148    11.00000    0.01986    0.02627 =
         0.03518    0.01311    0.00975    0.00317
C28   1   -0.242121    0.165331    0.233179    11.00000    0.02056    0.04186 =
         0.03488    0.01422    0.01300    0.00709
AFIX  43
H28   2   -0.213155    0.119444    0.207812    11.00000   -1.20000
AFIX   0
C29   1   -0.340214    0.188790    0.191351    11.00000    0.02453    0.04686 =
         0.04103    0.01965    0.00358    0.00044
AFIX  43
H29   2   -0.377674    0.159789    0.137224    11.00000   -1.20000
AFIX   0
C30   1   -0.384146    0.254436    0.228040    11.00000    0.02633    0.05799 =
         0.06363    0.03236    0.01067    0.01147
AFIX  43
H30   2   -0.452413    0.270083    0.199231    11.00000   -1.20000
AFIX   0
C31   1   -0.329227    0.297667    0.306684    11.00000    0.02764    0.03750 =
         0.08547    0.02221    0.02447    0.01414
AFIX  43
H31   2   -0.359518    0.342805    0.332019    11.00000   -1.20000
AFIX   0
C32   1   -0.230074    0.274389    0.347738    11.00000    0.02540    0.03768 =
         0.04313    0.00777    0.01191    0.00520
AFIX  43
H32   2   -0.192192    0.304579    0.401463    11.00000   -1.20000
AFIX   0
C33   1    0.068508    0.304853    0.353191    11.00000    0.01463    0.02522 =
         0.02548    0.00759    0.00411    0.00516
C34   1    0.080817    0.346186    0.293474    11.00000    0.02186    0.02900 =
         0.02543    0.00923    0.00424    0.00268
AFIX  43
H34   2    0.062066    0.314734    0.239513    11.00000   -1.20000
AFIX   0
C35   1    0.119947    0.432120    0.312701    11.00000    0.02517    0.03256 =
         0.03852    0.01572    0.00382    0.00221
C36   1    0.146520    0.477946    0.391226    11.00000    0.03318    0.02342 =
         0.04589    0.00579    0.00201    0.00690
AFIX  43
H36   2    0.173059    0.536916    0.404103    11.00000   -1.20000
AFIX   0
C37   1    0.135280    0.439790    0.451226    11.00000    0.03528    0.02441 =
         0.03841    0.00544    0.00177    0.00769
C38   1    0.096907    0.352525    0.431618    11.00000    0.02649    0.02768 =
         0.02964    0.00623    0.00736    0.00963
AFIX  43
H38   2    0.090230    0.325573    0.472679    11.00000   -1.20000
AFIX   0
C39   1    0.132385    0.475857    0.247659    11.00000    0.03955    0.04559 =
         0.05034    0.02760    0.00426   -0.00099
AFIX  33
H39A  2    0.110092    0.434292    0.196035    11.00000   -1.20000
H39B  2    0.081371    0.517677    0.245449    11.00000   -1.20000
H39C  2    0.213707    0.503788    0.259576    11.00000   -1.20000
AFIX   0
C40   1    0.159427    0.491070    0.536448    11.00000    0.05651    0.03123 =
         0.04837   -0.00212    0.01130    0.01283
AFIX  33
H40A  2    0.147030    0.453585    0.570515    11.00000   -1.20000
H40B  2    0.240467    0.521310    0.555649    11.00000   -1.20000
H40C  2    0.106399    0.531472    0.538283    11.00000   -1.20000
AFIX   0
C41   1    0.652184   -0.102964    0.111674    11.00000    0.02805    0.01675 =
         0.03218    0.00132   -0.00295    0.00804
C42   1    0.720199   -0.081231    0.192356    11.00000    0.03875    0.02278 =
         0.03715    0.00484   -0.00278    0.01122
C43   1    0.839799   -0.053281    0.208300    11.00000    0.03946    0.03632 =
         0.04520    0.00075   -0.01314    0.01136
AFIX  43
H43   2    0.887421   -0.038076    0.262092    11.00000   -1.20000
AFIX   0
C44   1    0.890891   -0.047073    0.148392    11.00000    0.03258    0.03999 =
         0.06455    0.01293   -0.00213    0.01044
AFIX  43
H44   2    0.972654   -0.027706    0.161044    11.00000   -1.20000
AFIX   0
C45   1    0.823567   -0.068898    0.070354    11.00000    0.03425    0.03471 =
         0.05611    0.01440    0.00569    0.01054
AFIX  43
H45   2    0.859746   -0.064534    0.029421    11.00000   -1.20000
AFIX   0
C46   1    0.704859   -0.096965    0.049936    11.00000    0.03438    0.02137 =
         0.03761    0.00761    0.00010    0.00553
C47   1    0.664064   -0.087202    0.258066    11.00000    0.04873    0.04760 =
         0.02735   -0.00582   -0.00159    0.01440
AFIX  33
H47A  2    0.579915   -0.108044    0.234798    11.00000   -1.20000
H47B  2    0.698572   -0.125935    0.287612    11.00000   -1.20000
H47C  2    0.677201   -0.031511    0.294518    11.00000   -1.20000
AFIX   0
C48   1    0.632363   -0.122362   -0.036022    11.00000    0.04307    0.03958 =
         0.03160    0.00754    0.00558    0.00065
AFIX  33
H48A  2    0.550402   -0.140481   -0.038904    11.00000   -1.20000
H48B  2    0.639102   -0.074413   -0.059728    11.00000   -1.20000
H48C  2    0.660369   -0.168732   -0.065418    11.00000   -1.20000
AFIX   0
C49   1    0.461976   -0.063110    0.087259    11.00000    0.03570    0.01965 =
         0.06464   -0.00098   -0.00591    0.00860
AFIX  23
H49A  2    0.502248   -0.021772    0.065518    11.00000   -1.20000
H49B  2    0.462552   -0.034347    0.141924    11.00000   -1.20000
AFIX   0
C50   1    0.336875   -0.091108    0.036097    11.00000    0.02891    0.01785 =
         0.05144    0.00514   -0.00160    0.00844
AFIX  23
H50A  2    0.285232   -0.063085    0.064181    11.00000   -1.20000
H50B  2    0.328560   -0.073986   -0.014594    11.00000   -1.20000
AFIX   0
C51   1    0.486285   -0.342851   -0.020451    11.00000    0.03480    0.03162 =
         0.03411    0.00441    0.00959    0.01134
AFIX  23
H51A  2    0.424073   -0.389394   -0.056597    11.00000   -1.20000
H51B  2    0.536161   -0.318440   -0.049594    11.00000   -1.20000
AFIX   0
C52   1    0.550499   -0.361486    0.052914    11.00000    0.04281    0.03489 =
         0.04198    0.00284    0.00477    0.02047
C53   1    0.503919   -0.428188    0.081561    11.00000    0.08117    0.05572 =
         0.04129    0.01722    0.02788    0.04339
AFIX  43
H53   2    0.437830   -0.467913    0.047012    11.00000   -1.20000
AFIX   0
C54   1    0.550987   -0.437569    0.157749    11.00000    0.14498    0.08757 =
         0.04635    0.02462    0.03817    0.08240
AFIX  43
H54   2    0.519030   -0.483461    0.174730    11.00000   -1.20000
AFIX   0
C55   1    0.645412   -0.378629    0.208364    11.00000    0.14589    0.10128 =
         0.03593   -0.00356   -0.00891    0.10079
AFIX  43
H55   2    0.676610   -0.383694    0.261203    11.00000   -1.20000
AFIX   0
C56   1    0.694196   -0.314982    0.185651    11.00000    0.11993    0.05927 =
         0.06338   -0.01898   -0.03550    0.06878
AFIX  43
H56   2    0.759733   -0.276009    0.221887    11.00000   -1.20000
AFIX   0
C57   1    0.648812   -0.305229    0.107854    11.00000    0.05899    0.03669 =
         0.07126   -0.01117   -0.01868    0.02510
AFIX  43
H57   2    0.685061   -0.259962    0.092112    11.00000   -1.20000
AFIX   0
C58   1    0.393873   -0.263158    0.182331    11.00000    0.04720    0.03963 =
         0.03255    0.01403    0.00863    0.01815
AFIX  23
H58A  2    0.394071   -0.322680    0.183219    11.00000   -1.20000
H58B  2    0.461219   -0.228841    0.226415    11.00000   -1.20000
AFIX   0
C59   1    0.285124   -0.240564    0.199146    11.00000    0.05004    0.03161 =
         0.02037    0.00802    0.00777    0.01798
C60   1    0.270734   -0.156265    0.215336    11.00000    0.05058    0.03498 =
         0.02993    0.00080   -0.00181    0.02219
AFIX  43
H60   2    0.333733   -0.113378    0.219599    11.00000   -1.20000
AFIX   0
C61   1    0.167827   -0.134599    0.225102    11.00000    0.06316    0.05119 =
         0.02675   -0.00394    0.00437    0.03196
AFIX  43
H61   2    0.160237   -0.077225    0.236731    11.00000   -1.20000
AFIX   0
C62   1    0.076656   -0.195658    0.218057    11.00000    0.05884    0.08827 =
         0.02997    0.01441    0.01644    0.03744
AFIX  43
H62   2    0.004264   -0.180805    0.222476    11.00000   -1.20000
AFIX   0
C63   1    0.088210   -0.279463    0.204477    11.00000    0.05561    0.06694 =
         0.04344    0.01983    0.03180    0.01795
AFIX  43
H63   2    0.025395   -0.321832    0.201566    11.00000   -1.20000
AFIX   0
C64   1    0.192287   -0.299945    0.195326    11.00000    0.06392    0.04156 =
         0.03561    0.01528    0.01970    0.02090
AFIX  43
H64   2    0.200289   -0.357263    0.186020    11.00000   -1.20000
AFIX   0
C65   1    0.183673   -0.215767   -0.036232    11.00000    0.03027    0.02370 =
         0.02223    0.00702    0.00464    0.00651
AFIX  13
H65   2    0.175833   -0.191999   -0.083929    11.00000   -1.20000
AFIX   0
C66   1    0.087635   -0.192379    0.002798    11.00000    0.03324    0.03170 =
         0.02370    0.00838    0.01154    0.00657
AFIX  23
H66A  2    0.088544   -0.221556    0.045890    11.00000   -1.20000
H66B  2    0.104959   -0.131180    0.027413    11.00000   -1.20000
AFIX   0
C67   1   -0.031009   -0.214978   -0.055062    11.00000    0.03080    0.03316 =
         0.03126    0.01446    0.01630    0.01540
C68   1   -0.111163   -0.284141   -0.057046    11.00000    0.03251    0.04267 =
         0.04365    0.01680    0.00549    0.00451
AFIX  43
H68   2   -0.090688   -0.316905   -0.019728    11.00000   -1.20000
AFIX   0
C69   1   -0.220105   -0.305835   -0.112524    11.00000    0.02680    0.06771 =
         0.05561    0.02084    0.00713    0.00547
AFIX  43
H69   2   -0.273622   -0.353130   -0.112824    11.00000   -1.20000
AFIX   0
C70   1   -0.251423   -0.259532   -0.167122    11.00000    0.02628    0.08881 =
         0.03811    0.01965    0.00095    0.01764
AFIX  43
H70   2   -0.326654   -0.274620   -0.204715    11.00000   -1.20000
AFIX   0
C71   1   -0.173167   -0.190414   -0.167588    11.00000    0.03099    0.09073 =
         0.04385    0.04077    0.01416    0.02686
AFIX  43
H71   2   -0.193782   -0.158411   -0.205578    11.00000   -1.20000
AFIX   0
C72   1   -0.064253   -0.169390   -0.111176    11.00000    0.03311    0.04419 =
         0.03885    0.01824    0.01528    0.01651
AFIX  43
H72   2   -0.010726   -0.122179   -0.111035    11.00000   -1.20000
AFIX   0
C73   1    0.178908   -0.310037   -0.062763    11.00000    0.01901    0.03136 =
         0.02931    0.00930    0.00523    0.00214
C74   1    0.184556   -0.359286   -0.007367    11.00000    0.03636    0.02441 =
         0.02355    0.00450    0.00838    0.00108
AFIX  43
H74   2    0.187528   -0.333706    0.046132    11.00000   -1.20000
AFIX   0
C75   1    0.185908   -0.445812   -0.029446    11.00000    0.03598    0.03026 =
         0.03960    0.01300    0.00777    0.00173
C76   1    0.181379   -0.481938   -0.108618    11.00000    0.03441    0.02590 =
         0.03691    0.00478    0.00492    0.00042
AFIX  43
H76   2    0.181890   -0.540295   -0.124600    11.00000   -1.20000
AFIX   0
C77   1    0.176113   -0.433975   -0.164752    11.00000    0.02589    0.03470 =
         0.03054    0.00312    0.00266    0.00423
C78   1    0.173836   -0.348177   -0.141295    11.00000    0.02785    0.03004 =
         0.02770    0.01050    0.00878    0.00522
AFIX  43
H78   2    0.168767   -0.315513   -0.179405    11.00000   -1.20000
AFIX   0
C79   1    0.186835   -0.498893    0.029084    11.00000    0.05860    0.03580 =
         0.05559    0.02508    0.02379    0.01236
AFIX  33
H79A  2    0.190175   -0.463371    0.081245    11.00000   -1.20000
H79B  2    0.115606   -0.541843    0.010094    11.00000   -1.20000
H79C  2    0.255331   -0.526140    0.034146    11.00000   -1.20000
AFIX   0
C80   1    0.170541   -0.474096   -0.249392    11.00000    0.04852    0.04172 =
         0.03050    0.00352    0.01219    0.01238
AFIX  33
H80A  2    0.173072   -0.533946   -0.255280    11.00000   -1.20000
H80B  2    0.097675   -0.467679   -0.285277    11.00000   -1.20000
H80C  2    0.237232   -0.446895   -0.262958    11.00000   -1.20000
AFIX   0
HKLF 4
 
REM  ak2014
REM R1 =  0.0434 for   12095 Fo > 4sig(Fo)  and  0.0616 for all   15225 data
REM    775 parameters refined using      0 restraints
 
END  
     
WGHT      0.0827      2.9496 

REM No hydrogen bonds found for HTAB generation

REM Highest difference peak  3.104,  deepest hole -2.484,  1-sigma level  0.377
Q1    1   0.0061 -0.2567  0.0361  11.00000  0.05    3.10
Q2    1   0.5630  0.2569  0.6784  11.00000  0.05    2.66
Q3    1  -0.1273  0.2465  0.4268  11.00000  0.05    2.60
Q4    1   0.1423 -0.2539 -0.1675  11.00000  0.05    2.28
Q5    1   0.1010 -0.5359 -0.2585  11.00000  0.05    1.08
;

loop_
_symmetry_equiv_pos_site_id
_space_group_symop_operation_xyz
1 +X,+Y,+Z
2 -X,-Y,-Z

loop_
_atom_site_label
_atom_site_type_symbol
_atom_site_fract_x
_atom_site_fract_y
_atom_site_fract_z
_atom_site_U_iso_or_equiv
_atom_site_adp_type
_atom_site_occupancy
_atom_site_site_symmetry_multiplicity
_atom_site_calc_flag
_atom_site_refinement_flags
Hf1 Hf 0.28580(2) 0.25109(2) 0.44940(2) 0.02126(8) Uani 1 2 d .
Hf2 Hf 0.42322(2) -0.24621(2) 0.06348(2) 0.02575(9) Uani 1 2 d .
N1 N 0.3380(4) 0.1393(3) 0.4344(3) 0.0240(9) Uani 1 2 d .
N2 N 0.1347(4) 0.1801(3) 0.3740(3) 0.0211(9) Uani 1 2 d .
N3 N 0.5277(4) -0.1318(3) 0.0919(3) 0.0313(11) Uani 1 2 d .
N4 N 0.3006(4) -0.1821(3) 0.0186(3) 0.0267(10) Uani 1 2 d .
C1 C 0.4523(5) 0.1200(4) 0.4394(3) 0.0258(11) Uani 1 2 d .
C2 C 0.5254(5) 0.1164(4) 0.5128(3) 0.0270(12) Uani 1 2 d .
C3 C 0.6407(5) 0.1073(4) 0.5172(4) 0.0326(13) Uani 1 2 d .
C4 C 0.6823(5) 0.0992(4) 0.4512(4) 0.0363(14) Uani 1 2 d .
C5 C 0.6064(5) 0.0983(4) 0.3774(4) 0.0323(13) Uani 1 2 d .
C6 C 0.4919(5) 0.1079(4) 0.3708(3) 0.0270(12) Uani 1 2 d .
C7 C 0.4854(5) 0.1247(4) 0.5868(4) 0.0327(13) Uani 1 2 d .
C8 C 0.4131(6) 0.1091(4) 0.2901(3) 0.0328(13) Uani 1 2 d .
C9 C 0.2401(5) 0.0662(3) 0.4001(3) 0.0266(12) Uani 1 2 d .
C10 C 0.1330(5) 0.0900(3) 0.3479(3) 0.0266(12) Uani 1 2 d .
C11 C 0.3961(5) 0.3394(4) 0.4026(4) 0.0322(13) Uani 1 2 d .
C12 C 0.4675(5) 0.3686(4) 0.4865(4) 0.0342(14) Uani 1 2 d .
C13 C 0.4420(6) 0.4340(4) 0.5404(4) 0.0380(15) Uani 1 2 d .
C14 C 0.4951(6) 0.4518(5) 0.6217(4) 0.0504(19) Uani 1 2 d .
C15 C 0.5740(7) 0.4046(6) 0.6522(5) 0.059(2) Uani 1 2 d .
C16 C 0.6024(6) 0.3416(5) 0.6021(5) 0.052(2) Uani 1 2 d .
C17 C 0.5505(5) 0.3234(4) 0.5200(4) 0.0381(15) Uani 1 2 d .
C18 C 0.2686(5) 0.2829(4) 0.5766(3) 0.0280(12) Uani 1 2 d .
C19 C 0.1654(5) 0.2322(4) 0.5862(3) 0.0265(12) Uani 1 2 d .
C20 C 0.0681(5) 0.2652(4) 0.5991(3) 0.0323(13) Uani 1 2 d .
C21 C -0.0312(6) 0.2159(5) 0.6024(4) 0.0391(15) Uani 1 2 d .
C22 C -0.0364(6) 0.1303(5) 0.5938(4) 0.0396(15) Uani 1 2 d .
C23 C 0.0589(5) 0.0947(4) 0.5820(4) 0.0344(14) Uani 1 2 d .
C24 C 0.1577(5) 0.1454(4) 0.5775(3) 0.0302(12) Uani 1 2 d .
C25 C 0.0323(5) 0.2095(3) 0.3342(3) 0.0240(11) Uani 1 2 d .
C26 C -0.0776(5) 0.1817(4) 0.3575(3) 0.0274(12) Uani 1 2 d .
C27 C -0.1840(5) 0.2084(4) 0.3131(3) 0.0260(11) Uani 1 2 d .
C28 C -0.2421(5) 0.1653(4) 0.2332(4) 0.0306(13) Uani 1 2 d .
C29 C -0.3402(5) 0.1888(4) 0.1913(4) 0.0377(15) Uani 1 2 d .
C30 C -0.3841(6) 0.2544(5) 0.2280(5) 0.0467(18) Uani 1 2 d .
C31 C -0.3292(6) 0.2977(5) 0.3067(5) 0.0469(18) Uani 1 2 d .
C32 C -0.2301(5) 0.2744(4) 0.3477(4) 0.0354(14) Uani 1 2 d .
C33 C 0.0685(4) 0.3049(3) 0.3532(3) 0.0217(11) Uani 1 2 d .
C34 C 0.0808(5) 0.3462(4) 0.2935(3) 0.0257(11) Uani 1 2 d .
C35 C 0.1200(5) 0.4321(4) 0.3127(4) 0.0323(13) Uani 1 2 d .
C36 C 0.1465(5) 0.4779(4) 0.3912(4) 0.0362(14) Uani 1 2 d .
C37 C 0.1353(5) 0.4398(4) 0.4512(4) 0.0345(14) Uani 1 2 d .
C38 C 0.0969(5) 0.3525(4) 0.4316(3) 0.0278(12) Uani 1 2 d .
C39 C 0.1324(6) 0.4759(5) 0.2477(4) 0.0451(17) Uani 1 2 d .
C40 C 0.1594(7) 0.4911(4) 0.5364(4) 0.0475(17) Uani 1 2 d .
C41 C 0.6522(5) -0.1030(3) 0.1117(3) 0.0282(13) Uani 1 2 d .
C42 C 0.7202(6) -0.0812(4) 0.1924(4) 0.0353(14) Uani 1 2 d .
C43 C 0.8398(6) -0.0533(4) 0.2083(4) 0.0461(18) Uani 1 2 d .
C44 C 0.8909(6) -0.0471(4) 0.1484(5) 0.0484(18) Uani 1 2 d .
C45 C 0.8236(6) -0.0689(4) 0.0703(4) 0.0422(16) Uani 1 2 d .
C46 C 0.7049(5) -0.0970(4) 0.0499(4) 0.0329(13) Uani 1 2 d .
C47 C 0.6641(6) -0.0872(5) 0.2581(4) 0.0454(17) Uani 1 2 d .
C48 C 0.6324(6) -0.1224(4) -0.0360(4) 0.0398(15) Uani 1 2 d .
C49 C 0.4620(6) -0.0631(4) 0.0873(5) 0.0452(18) Uani 1 2 d .
C50 C 0.3369(5) -0.0911(4) 0.0361(4) 0.0353(14) Uani 1 2 d .
C51 C 0.4863(5) -0.3428(4) -0.0204(4) 0.0337(13) Uani 1 2 d .
C52 C 0.5505(6) -0.3615(4) 0.0529(4) 0.0411(16) Uani 1 2 d .
C53 C 0.5039(8) -0.4282(5) 0.0816(4) 0.054(2) Uani 1 2 d .
C54 C 0.5510(11) -0.4376(7) 0.1578(5) 0.084(4) Uani 1 2 d .
C55 C 0.6454(11) -0.3786(8) 0.2084(5) 0.097(5) Uani 1 2 d .
C56 C 0.6942(10) -0.3150(6) 0.1857(6) 0.093(4) Uani 1 2 d .
C57 C 0.6488(7) -0.3052(5) 0.1079(5) 0.065(3) Uani 1 2 d .
C58 C 0.3939(6) -0.2632(4) 0.1823(4) 0.0386(15) Uani 1 2 d .
C59 C 0.2851(6) -0.2406(4) 0.1991(3) 0.0333(14) Uani 1 2 d .
C60 C 0.2707(6) -0.1563(4) 0.2153(4) 0.0408(16) Uani 1 2 d .
C61 C 0.1678(7) -0.1346(5) 0.2251(4) 0.0488(19) Uani 1 2 d .
C62 C 0.0767(7) -0.1957(6) 0.2181(4) 0.056(2) Uani 1 2 d .
C63 C 0.0882(7) -0.2795(6) 0.2045(4) 0.0505(19) Uani 1 2 d .
C64 C 0.1923(7) -0.2999(5) 0.1953(4) 0.0441(17) Uani 1 2 d .
C65 C 0.1837(5) -0.2158(4) -0.0362(3) 0.0256(11) Uani 1 2 d .
C66 C 0.0876(5) -0.1924(4) 0.0028(3) 0.0286(12) Uani 1 2 d .
C67 C -0.0310(5) -0.2150(4) -0.0551(3) 0.0285(12) Uani 1 2 d .
C68 C -0.1112(6) -0.2841(4) -0.0570(4) 0.0399(15) Uani 1 2 d .
C69 C -0.2201(6) -0.3058(5) -0.1125(5) 0.0503(19) Uani 1 2 d .
C70 C -0.2514(6) -0.2595(6) -0.1671(4) 0.051(2) Uani 1 2 d .
C71 C -0.1732(6) -0.1904(5) -0.1676(4) 0.0494(19) Uani 1 2 d .
C72 C -0.0643(5) -0.1694(4) -0.1112(4) 0.0357(14) Uani 1 2 d .
C73 C 0.1789(5) -0.3100(4) -0.0628(3) 0.0268(12) Uani 1 2 d .
C74 C 0.1846(5) -0.3593(4) -0.0074(3) 0.0288(12) Uani 1 2 d .
C75 C 0.1859(6) -0.4458(4) -0.0295(4) 0.0356(14) Uani 1 2 d .
C76 C 0.1814(5) -0.4819(4) -0.1086(4) 0.0343(14) Uani 1 2 d .
C77 C 0.1761(5) -0.4340(4) -0.1648(4) 0.0323(13) Uani 1 2 d .
C78 C 0.1738(5) -0.3482(4) -0.1413(3) 0.0279(12) Uani 1 2 d .
C79 C 0.1868(7) -0.4989(4) 0.0291(4) 0.0461(17) Uani 1 2 d .
C80 C 0.1705(6) -0.4741(4) -0.2494(4) 0.0406(15) Uani 1 2 d .
H3 H 0.69183 0.10665 0.56705 0.0392 Uiso 1 2 calc R
H4 H 0.76148 0.0944 0.45579 0.0436 Uiso 1 2 calc R
H5 H 0.63374 0.0909 0.33136 0.0387 Uiso 1 2 calc R
H7A H 0.40305 0.13058 0.57407 0.0392 Uiso 1 2 calc R
H7B H 0.49417 0.07461 0.60703 0.0392 Uiso 1 2 calc R
H7C H 0.5327 0.17448 0.62761 0.0392 Uiso 1 2 calc R
H8A H 0.33534 0.11635 0.29501 0.0394 Uiso 1 2 calc R
H8B H 0.44644 0.15578 0.27184 0.0394 Uiso 1 2 calc R
H8C H 0.40677 0.05601 0.25129 0.0394 Uiso 1 2 calc R
H9A H 0.21858 0.04603 0.44385 0.0319 Uiso 1 2 calc R
H9B H 0.26551 0.01986 0.36737 0.0319 Uiso 1 2 calc R
H10A H 0.13363 0.07545 0.29136 0.0319 Uiso 1 2 calc R
H10B H 0.06068 0.05797 0.352 0.0319 Uiso 1 2 calc R
H11A H 0.43644 0.31103 0.36554 0.0387 Uiso 1 2 calc R
H11B H 0.35566 0.38206 0.38158 0.0387 Uiso 1 2 calc R
H13 H 0.38721 0.46662 0.52051 0.0456 Uiso 1 2 calc R
H14 H 0.47731 0.4968 0.65677 0.0605 Uiso 1 2 calc R
H15 H 0.60849 0.41613 0.70818 0.0712 Uiso 1 2 calc R
H16 H 0.65776 0.30989 0.62315 0.0626 Uiso 1 2 calc R
H17 H 0.57169 0.27954 0.4857 0.0457 Uiso 1 2 calc R
H18A H 0.33992 0.27408 0.61358 0.0336 Uiso 1 2 calc R
H18B H 0.26375 0.34306 0.59205 0.0336 Uiso 1 2 calc R
H20 H 0.07025 0.32383 0.60594 0.0387 Uiso 1 2 calc R
H21 H -0.09572 0.24071 0.61065 0.0469 Uiso 1 2 calc R
H22 H -0.10444 0.09612 0.59579 0.0475 Uiso 1 2 calc R
H23 H 0.05694 0.03632 0.57707 0.0413 Uiso 1 2 calc R
H24 H 0.2216 0.12021 0.56836 0.0362 Uiso 1 2 calc R
H25 H 0.01612 0.18667 0.27532 0.0288 Uiso 1 2 calc R
H26A H -0.0924 0.11976 0.34733 0.0328 Uiso 1 2 calc R
H26B H -0.06348 0.20537 0.4155 0.0328 Uiso 1 2 calc R
H28 H -0.21315 0.11944 0.20781 0.0368 Uiso 1 2 calc R
H29 H -0.37767 0.15979 0.13722 0.0453 Uiso 1 2 calc R
H30 H -0.45241 0.27008 0.19923 0.0560 Uiso 1 2 calc R
H31 H -0.35952 0.34281 0.33202 0.0562 Uiso 1 2 calc R
H32 H -0.19219 0.30458 0.40146 0.0425 Uiso 1 2 calc R
H34 H 0.06207 0.31473 0.23951 0.0308 Uiso 1 2 calc R
H36 H 0.17306 0.53692 0.4041 0.0434 Uiso 1 2 calc R
H38 H 0.09023 0.32557 0.47268 0.0333 Uiso 1 2 calc R
H39A H 0.11009 0.43429 0.19604 0.0541 Uiso 1 2 calc R
H39B H 0.08137 0.51768 0.24545 0.0541 Uiso 1 2 calc R
H39C H 0.21371 0.50379 0.25958 0.0541 Uiso 1 2 calc R
H40A H 0.14703 0.45359 0.57052 0.0570 Uiso 1 2 calc R
H40B H 0.24047 0.52131 0.55565 0.0570 Uiso 1 2 calc R
H40C H 0.1064 0.53147 0.53828 0.0570 Uiso 1 2 calc R
H43 H 0.88742 -0.03808 0.26209 0.0553 Uiso 1 2 calc R
H44 H 0.97265 -0.02771 0.16104 0.0580 Uiso 1 2 calc R
H45 H 0.85975 -0.06453 0.02942 0.0506 Uiso 1 2 calc R
H47A H 0.57992 -0.10804 0.2348 0.0545 Uiso 1 2 calc R
H47B H 0.69857 -0.12593 0.28761 0.0545 Uiso 1 2 calc R
H47C H 0.6772 -0.03151 0.29452 0.0545 Uiso 1 2 calc R
H48A H 0.5504 -0.14048 -0.0389 0.0478 Uiso 1 2 calc R
H48B H 0.6391 -0.07441 -0.05973 0.0478 Uiso 1 2 calc R
H48C H 0.66037 -0.16873 -0.06542 0.0478 Uiso 1 2 calc R
H49A H 0.50225 -0.02177 0.06552 0.0543 Uiso 1 2 calc R
H49B H 0.46255 -0.03435 0.14192 0.0543 Uiso 1 2 calc R
H50A H 0.28523 -0.06309 0.06418 0.0424 Uiso 1 2 calc R
H50B H 0.32856 -0.07399 -0.01459 0.0424 Uiso 1 2 calc R
H51A H 0.42407 -0.38939 -0.0566 0.0404 Uiso 1 2 calc R
H51B H 0.53616 -0.31844 -0.04959 0.0404 Uiso 1 2 calc R
H53 H 0.43783 -0.46791 0.04701 0.0647 Uiso 1 2 calc R
H54 H 0.51903 -0.48346 0.17473 0.1012 Uiso 1 2 calc R
H55 H 0.67661 -0.38369 0.2612 0.1166 Uiso 1 2 calc R
H56 H 0.75973 -0.27601 0.22189 0.1117 Uiso 1 2 calc R
H57 H 0.68506 -0.25996 0.09211 0.0780 Uiso 1 2 calc R
H58A H 0.39407 -0.32268 0.18322 0.0463 Uiso 1 2 calc R
H58B H 0.46122 -0.22884 0.22642 0.0463 Uiso 1 2 calc R
H60 H 0.33373 -0.11338 0.2196 0.0490 Uiso 1 2 calc R
H61 H 0.16024 -0.07722 0.23673 0.0586 Uiso 1 2 calc R
H62 H 0.00426 -0.18081 0.22248 0.0675 Uiso 1 2 calc R
H63 H 0.02539 -0.32183 0.20157 0.0606 Uiso 1 2 calc R
H64 H 0.20029 -0.35726 0.18602 0.0529 Uiso 1 2 calc R
H65 H 0.17583 -0.192 -0.08393 0.0307 Uiso 1 2 calc R
H66A H 0.08854 -0.22156 0.04589 0.0343 Uiso 1 2 calc R
H66B H 0.10496 -0.13118 0.02741 0.0343 Uiso 1 2 calc R
H68 H -0.09069 -0.31691 -0.01973 0.0478 Uiso 1 2 calc R
H69 H -0.27362 -0.35313 -0.11282 0.0604 Uiso 1 2 calc R
H70 H -0.32665 -0.27462 -0.20471 0.0617 Uiso 1 2 calc R
H71 H -0.19378 -0.15841 -0.20558 0.0593 Uiso 1 2 calc R
H72 H -0.01073 -0.12218 -0.11104 0.0429 Uiso 1 2 calc R
H74 H 0.18753 -0.33371 0.04613 0.0345 Uiso 1 2 calc R
H76 H 0.18189 -0.5403 -0.1246 0.0412 Uiso 1 2 calc R
H78 H 0.16877 -0.31551 -0.1794 0.0334 Uiso 1 2 calc R
H79A H 0.19017 -0.46337 0.08124 0.0554 Uiso 1 2 calc R
H79B H 0.11561 -0.54184 0.01009 0.0554 Uiso 1 2 calc R
H79C H 0.25533 -0.52614 0.03415 0.0554 Uiso 1 2 calc R
H80A H 0.17307 -0.53395 -0.25528 0.0487 Uiso 1 2 calc R
H80B H 0.09768 -0.46768 -0.28528 0.0487 Uiso 1 2 calc R
H80C H 0.23723 -0.44689 -0.26296 0.0487 Uiso 1 2 calc R

loop_
_atom_site_aniso_label
_atom_site_aniso_U_11
_atom_site_aniso_U_22
_atom_site_aniso_U_33
_atom_site_aniso_U_12
_atom_site_aniso_U_13
_atom_site_aniso_U_23
Hf1 0.01997(13) 0.02087(14) 0.02166(13) 0.00219(9) 0.00398(9) 0.00579(9)
Hf2 0.02994(15) 0.02157(14) 0.02429(13) 0.00911(10) 0.00300(10) 0.00577(10)
N1 0.021(2) 0.024(2) 0.027(2) 0.0028(18) 0.0040(18) 0.0102(19)
N2 0.018(2) 0.018(2) 0.027(2) 0.0020(17) 0.0028(17) 0.0081(18)
N3 0.031(3) 0.030(3) 0.030(2) 0.012(2) 0.004(2) 0.003(2)
N4 0.028(2) 0.022(2) 0.027(2) 0.0065(19) 0.0020(19) 0.0051(19)
C1 0.024(3) 0.023(3) 0.029(3) 0.003(2) 0.003(2) 0.010(2)
C2 0.026(3) 0.026(3) 0.030(3) 0.005(2) 0.006(2) 0.010(2)
C3 0.022(3) 0.038(4) 0.039(3) 0.005(2) 0.004(2) 0.017(3)
C4 0.024(3) 0.036(4) 0.049(4) 0.004(3) 0.006(3) 0.016(3)
C5 0.036(3) 0.029(3) 0.038(3) 0.007(3) 0.017(3) 0.012(3)
C6 0.030(3) 0.023(3) 0.029(3) 0.004(2) 0.008(2) 0.008(2)
C7 0.024(3) 0.044(4) 0.034(3) 0.007(3) 0.009(2) 0.018(3)
C8 0.039(3) 0.031(3) 0.031(3) 0.012(3) 0.013(3) 0.009(3)
C9 0.027(3) 0.017(3) 0.032(3) 0.002(2) 0.002(2) 0.006(2)
C10 0.018(3) 0.023(3) 0.033(3) -0.001(2) 0.003(2) 0.004(2)
C11 0.031(3) 0.033(3) 0.036(3) 0.000(3) 0.015(3) 0.013(3)
C12 0.030(3) 0.034(3) 0.038(3) -0.005(3) 0.008(3) 0.017(3)
C13 0.031(3) 0.039(4) 0.044(4) -0.004(3) 0.013(3) 0.012(3)
C14 0.043(4) 0.053(5) 0.047(4) -0.019(4) 0.015(3) 0.007(4)
C15 0.056(5) 0.063(6) 0.037(4) -0.029(4) -0.010(3) 0.015(4)
C16 0.038(4) 0.045(4) 0.061(5) -0.010(3) -0.010(3) 0.025(4)
C17 0.025(3) 0.037(4) 0.048(4) -0.004(3) 0.003(3) 0.016(3)
C18 0.028(3) 0.030(3) 0.022(3) 0.002(2) 0.005(2) 0.003(2)
C19 0.025(3) 0.036(3) 0.017(2) 0.002(2) 0.004(2) 0.007(2)
C20 0.036(3) 0.037(4) 0.027(3) 0.009(3) 0.011(2) 0.009(3)
C21 0.031(3) 0.058(5) 0.033(3) 0.009(3) 0.011(3) 0.017(3)
C22 0.030(3) 0.051(4) 0.040(3) 0.001(3) 0.013(3) 0.017(3)
C23 0.034(3) 0.036(4) 0.034(3) -0.001(3) 0.011(3) 0.012(3)
C24 0.031(3) 0.031(3) 0.031(3) 0.007(2) 0.012(2) 0.011(2)
C25 0.026(3) 0.024(3) 0.022(2) 0.008(2) 0.003(2) 0.007(2)
C26 0.026(3) 0.029(3) 0.029(3) 0.005(2) 0.007(2) 0.011(2)
C27 0.020(3) 0.026(3) 0.035(3) 0.003(2) 0.010(2) 0.013(2)
C28 0.021(3) 0.042(4) 0.035(3) 0.007(2) 0.013(2) 0.014(3)
C29 0.025(3) 0.047(4) 0.041(3) 0.000(3) 0.004(3) 0.020(3)
C30 0.026(3) 0.058(5) 0.064(5) 0.011(3) 0.011(3) 0.032(4)
C31 0.028(3) 0.037(4) 0.085(6) 0.014(3) 0.024(4) 0.022(4)
C32 0.025(3) 0.038(4) 0.043(3) 0.005(3) 0.012(3) 0.008(3)
C33 0.015(2) 0.025(3) 0.025(3) 0.005(2) 0.004(2) 0.008(2)
C34 0.022(3) 0.029(3) 0.025(3) 0.003(2) 0.004(2) 0.009(2)
C35 0.025(3) 0.033(3) 0.039(3) 0.002(2) 0.004(2) 0.016(3)
C36 0.033(3) 0.023(3) 0.046(4) 0.007(3) 0.002(3) 0.006(3)
C37 0.035(3) 0.024(3) 0.038(3) 0.008(3) 0.002(3) 0.005(3)
C38 0.026(3) 0.028(3) 0.030(3) 0.010(2) 0.007(2) 0.006(2)
C39 0.040(4) 0.046(4) 0.050(4) -0.001(3) 0.004(3) 0.028(3)
C40 0.057(5) 0.031(4) 0.048(4) 0.013(3) 0.011(3) -0.002(3)
C41 0.028(3) 0.017(3) 0.032(3) 0.008(2) -0.003(2) 0.001(2)
C42 0.039(3) 0.023(3) 0.037(3) 0.011(3) -0.003(3) 0.005(3)
C43 0.039(4) 0.036(4) 0.045(4) 0.011(3) -0.013(3) 0.001(3)
C44 0.033(4) 0.040(4) 0.065(5) 0.010(3) -0.002(3) 0.013(3)
C45 0.034(3) 0.035(4) 0.056(4) 0.011(3) 0.006(3) 0.014(3)
C46 0.034(3) 0.021(3) 0.038(3) 0.006(2) 0.000(3) 0.008(2)
C47 0.049(4) 0.048(4) 0.027(3) 0.014(3) -0.002(3) -0.006(3)
C48 0.043(4) 0.040(4) 0.032(3) 0.001(3) 0.006(3) 0.008(3)
C49 0.036(4) 0.020(3) 0.065(5) 0.009(3) -0.006(3) -0.001(3)
C50 0.029(3) 0.018(3) 0.051(4) 0.008(2) -0.002(3) 0.005(3)
C51 0.035(3) 0.032(3) 0.034(3) 0.011(3) 0.010(3) 0.004(3)
C52 0.043(4) 0.035(4) 0.042(4) 0.020(3) 0.005(3) 0.003(3)
C53 0.081(6) 0.056(5) 0.041(4) 0.043(4) 0.028(4) 0.017(4)
C54 0.145(10) 0.088(7) 0.046(5) 0.082(7) 0.038(6) 0.025(5)
C55 0.146(11) 0.101(9) 0.036(4) 0.101(9) -0.009(5) -0.004(5)
C56 0.120(9) 0.059(6) 0.063(6) 0.069(6) -0.035(6) -0.019(5)
C57 0.059(5) 0.037(4) 0.071(5) 0.025(4) -0.019(4) -0.011(4)
C58 0.047(4) 0.040(4) 0.033(3) 0.018(3) 0.009(3) 0.014(3)
C59 0.050(4) 0.032(3) 0.020(3) 0.018(3) 0.008(3) 0.008(2)
C60 0.051(4) 0.035(4) 0.030(3) 0.022(3) -0.002(3) 0.001(3)
C61 0.063(5) 0.051(5) 0.027(3) 0.032(4) 0.004(3) -0.004(3)
C62 0.059(5) 0.088(7) 0.030(3) 0.037(5) 0.016(3) 0.014(4)
C63 0.056(5) 0.067(5) 0.043(4) 0.018(4) 0.032(4) 0.020(4)
C64 0.064(5) 0.042(4) 0.036(3) 0.021(4) 0.020(3) 0.015(3)
C65 0.030(3) 0.024(3) 0.022(3) 0.007(2) 0.005(2) 0.007(2)
C66 0.033(3) 0.032(3) 0.024(3) 0.007(2) 0.012(2) 0.008(2)
C67 0.031(3) 0.033(3) 0.031(3) 0.015(3) 0.016(2) 0.014(2)
C68 0.033(3) 0.043(4) 0.044(4) 0.005(3) 0.005(3) 0.017(3)
C69 0.027(3) 0.068(5) 0.056(4) 0.005(3) 0.007(3) 0.021(4)
C70 0.026(3) 0.089(6) 0.038(4) 0.018(4) 0.001(3) 0.020(4)
C71 0.031(3) 0.091(6) 0.044(4) 0.027(4) 0.014(3) 0.041(4)
C72 0.033(3) 0.044(4) 0.039(3) 0.017(3) 0.015(3) 0.018(3)
C73 0.019(3) 0.031(3) 0.029(3) 0.002(2) 0.005(2) 0.009(2)
C74 0.036(3) 0.024(3) 0.024(3) 0.001(2) 0.008(2) 0.004(2)
C75 0.036(3) 0.030(3) 0.040(3) 0.002(3) 0.008(3) 0.013(3)
C76 0.034(3) 0.026(3) 0.037(3) 0.000(3) 0.005(3) 0.005(3)
C77 0.026(3) 0.035(3) 0.031(3) 0.004(2) 0.003(2) 0.003(3)
C78 0.028(3) 0.030(3) 0.028(3) 0.005(2) 0.009(2) 0.011(2)
C79 0.059(5) 0.036(4) 0.056(4) 0.012(3) 0.024(4) 0.025(3)
C80 0.049(4) 0.042(4) 0.030(3) 0.012(3) 0.012(3) 0.004(3)

loop_
_atom_type_symbol
_atom_type_description
_atom_type_scat_dispersion_real
_atom_type_scat_dispersion_imag
_atom_type_scat_source
C C 0.0033 0.0016
;
International Tables for Crystallography
(Vol. C, Tables 4.2.6.8 and 6.1.1.4)
;
H H 0.0000 0.0000
;
International Tables for Crystallography
(Vol. C, Table 6.1.1.4)
;
Hf Hf -0.5830 6.1852
;
International Tables for Crystallography
(Vol. C, Tables 4.2.6.8 and 6.1.1.4)
;
N N 0.0061 0.0033
;
International Tables for Crystallography
(Vol. C, Tables 4.2.6.8 and 6.1.1.4)
;

loop_
_geom_angle_atom_site_label_1
_geom_angle_atom_site_label_2
_geom_angle_atom_site_label_3
_geom_angle
_geom_angle_publ_flag
N1 Hf1 N2 81.83(17) yes
N1 Hf1 C11 109.0(2) yes
N1 Hf1 C12 108.6(2) yes
N1 Hf1 C18 105.8(2) yes
N2 Hf1 C11 118.8(2) yes
N2 Hf1 C12 152.9(2) yes
N2 Hf1 C18 109.45(19) yes
C11 Hf1 C12 34.4(2) yes
C11 Hf1 C18 123.1(2) yes
C12 Hf1 C18 92.2(2) yes
N3 Hf2 N4 81.94(19) yes
N3 Hf2 C51 110.5(2) yes
N3 Hf2 C52 108.9(2) yes
N3 Hf2 C58 105.0(2) yes
N4 Hf2 C51 120.3(2) yes
N4 Hf2 C52 153.97(19) yes
N4 Hf2 C58 106.2(2) yes
C51 Hf2 C52 34.1(2) yes
C51 Hf2 C58 124.0(3) yes
C52 Hf2 C58 94.0(3) yes
Hf1 N1 C1 130.1(3) yes
Hf1 N1 C9 113.8(3) yes
C1 N1 C9 115.2(4) yes
Hf1 N2 C10 116.7(3) yes
Hf1 N2 C25 127.2(3) yes
C10 N2 C25 115.5(4) yes
Hf2 N3 C41 134.5(4) yes
Hf2 N3 C49 113.1(4) yes
C41 N3 C49 112.3(5) yes
Hf2 N4 C50 116.3(3) yes
Hf2 N4 C65 128.2(4) yes
C50 N4 C65 115.2(5) yes
N1 C1 C2 120.0(5) yes
N1 C1 C6 119.5(5) yes
C2 C1 C6 120.4(5) yes
C1 C2 C3 118.3(6) yes
C1 C2 C7 122.4(5) yes
C3 C2 C7 119.2(5) yes
C2 C3 C4 121.8(6) yes
C3 C4 C5 119.2(6) yes
C4 C5 C6 120.7(6) yes
C1 C6 C5 119.4(5) yes
C1 C6 C8 121.4(5) yes
C5 C6 C8 119.1(6) yes
N1 C9 C10 110.9(5) yes
N2 C10 C9 110.1(4) yes
Hf1 C11 C12 84.3(4) yes
Hf1 C12 C11 61.2(3) yes
Hf1 C12 C13 103.4(4) yes
Hf1 C12 C17 97.1(4) yes
C11 C12 C13 121.3(6) yes
C11 C12 C17 121.5(6) yes
C13 C12 C17 116.3(6) yes
C12 C13 C14 121.4(7) yes
C13 C14 C15 120.4(7) yes
C14 C15 C16 120.2(7) yes
C15 C16 C17 120.1(7) yes
C12 C17 C16 121.6(7) yes
Hf1 C18 C19 113.6(3) yes
C18 C19 C20 123.3(6) yes
C18 C19 C24 120.4(6) yes
C20 C19 C24 116.1(6) yes
C19 C20 C21 122.7(6) yes
C20 C21 C22 120.0(7) yes
C21 C22 C23 119.4(6) yes
C22 C23 C24 119.7(6) yes
C19 C24 C23 122.0(6) yes
N2 C25 C26 113.8(5) yes
N2 C25 C33 105.3(4) yes
C26 C25 C33 113.3(5) yes
C25 C26 C27 113.5(5) yes
C26 C27 C28 120.1(5) yes
C26 C27 C32 122.6(5) yes
C28 C27 C32 117.4(5) yes
C27 C28 C29 121.0(6) yes
C28 C29 C30 120.0(6) yes
C29 C30 C31 120.3(7) yes
C30 C31 C32 119.2(7) yes
C27 C32 C31 122.1(6) yes
C25 C33 C34 121.6(5) yes
C25 C33 C38 120.0(5) yes
C34 C33 C38 118.3(5) yes
C33 C34 C35 120.7(5) yes
C34 C35 C36 119.6(6) yes
C34 C35 C39 120.1(5) yes
C36 C35 C39 120.3(6) yes
C35 C36 C37 121.4(6) yes
C36 C37 C38 118.8(5) yes
C36 C37 C40 120.9(6) yes
C38 C37 C40 120.2(6) yes
C33 C38 C37 121.2(6) yes
N3 C41 C42 119.6(6) yes
N3 C41 C46 119.7(5) yes
C42 C41 C46 120.7(5) yes
C41 C42 C43 117.4(7) yes
C41 C42 C47 120.7(6) yes
C43 C42 C47 121.9(6) yes
C42 C43 C44 121.9(6) yes
C43 C44 C45 119.9(7) yes
C44 C45 C46 121.6(8) yes
C41 C46 C45 118.5(6) yes
C41 C46 C48 120.4(5) yes
C45 C46 C48 121.0(7) yes
N3 C49 C50 113.9(5) yes
N4 C50 C49 111.4(5) yes
Hf2 C51 C52 84.5(4) yes
Hf2 C52 C51 61.4(4) yes
Hf2 C52 C53 108.5(6) yes
Hf2 C52 C57 90.9(5) yes
C51 C52 C53 121.5(6) yes
C51 C52 C57 122.1(7) yes
C53 C52 C57 115.1(7) yes
C52 C53 C54 122.8(7) yes
C53 C54 C55 118.4(10) yes
C54 C55 C56 122.2(9) yes
C55 C56 C57 120.1(8) yes
C52 C57 C56 121.3(8) yes
Hf2 C58 C59 116.6(4) yes
C58 C59 C60 120.5(6) yes
C58 C59 C64 122.4(6) yes
C60 C59 C64 116.9(7) yes
C59 C60 C61 121.5(7) yes
C60 C61 C62 119.7(8) yes
C61 C62 C63 120.7(9) yes
C62 C63 C64 118.7(8) yes
C59 C64 C63 122.4(7) yes
N4 C65 C66 111.9(4) yes
N4 C65 C73 105.3(5) yes
C66 C65 C73 113.8(5) yes
C65 C66 C67 112.8(5) yes
C66 C67 C68 121.6(6) yes
C66 C67 C72 120.9(6) yes
C68 C67 C72 117.5(5) yes
C67 C68 C69 121.0(7) yes
C68 C69 C70 120.5(7) yes
C69 C70 C71 120.2(6) yes
C70 C71 C72 118.5(8) yes
C67 C72 C71 122.3(7) yes
C65 C73 C74 120.2(5) yes
C65 C73 C78 120.8(6) yes
C74 C73 C78 119.0(5) yes
C73 C74 C75 121.4(6) yes
C74 C75 C76 118.2(6) yes
C74 C75 C79 121.1(6) yes
C76 C75 C79 120.6(6) yes
C75 C76 C77 121.4(6) yes
C76 C77 C78 119.2(6) yes
C76 C77 C80 120.5(6) yes
C78 C77 C80 120.3(6) yes
C73 C78 C77 120.9(6) yes
C2 C3 H3 119.107 no
C4 C3 H3 119.106 no
C3 C4 H4 120.409 no
C5 C4 H4 120.406 no
C4 C5 H5 119.651 no
C6 C5 H5 119.654 no
C2 C7 H7A 109.477 no
C2 C7 H7B 109.479 no
C2 C7 H7C 109.471 no
H7A C7 H7B 109.471 no
H7A C7 H7C 109.466 no
H7B C7 H7C 109.463 no
C6 C8 H8A 109.465 no
C6 C8 H8B 109.472 no
C6 C8 H8C 109.473 no
H8A C8 H8B 109.472 no
H8A C8 H8C 109.474 no
H8B C8 H8C 109.472 no
N1 C9 H9A 109.441 no
N1 C9 H9B 109.450 no
C10 C9 H9A 109.452 no
C10 C9 H9B 109.456 no
H9A C9 H9B 108.049 no
N2 C10 H10A 109.643 no
N2 C10 H10B 109.653 no
C9 C10 H10A 109.643 no
C9 C10 H10B 109.650 no
H10A C10 H10B 108.160 no
Hf1 C11 H11A 114.579 no
Hf1 C11 H11B 114.589 no
C12 C11 H11A 114.580 no
C12 C11 H11B 114.590 no
H11A C11 H11B 111.700 no
C12 C13 H13 119.292 no
C14 C13 H13 119.286 no
C13 C14 H14 119.827 no
C15 C14 H14 119.819 no
C14 C15 H15 119.924 no
C16 C15 H15 119.924 no
C15 C16 H16 119.928 no
C17 C16 H16 119.929 no
C12 C17 H17 119.211 no
C16 C17 H17 119.198 no
Hf1 C18 H18A 108.843 no
Hf1 C18 H18B 108.836 no
C19 C18 H18A 108.850 no
C19 C18 H18B 108.851 no
H18A C18 H18B 107.702 no
C19 C20 H20 118.658 no
C21 C20 H20 118.657 no
C20 C21 H21 120.005 no
C22 C21 H21 119.999 no
C21 C22 H22 120.288 no
C23 C22 H22 120.282 no
C22 C23 H23 120.149 no
C24 C23 H23 120.133 no
C19 C24 H24 118.986 no
C23 C24 H24 118.971 no
N2 C25 H25 108.066 no
C26 C25 H25 108.067 no
C33 C25 H25 108.066 no
C25 C26 H26A 108.866 no
C25 C26 H26B 108.868 no
C27 C26 H26A 108.870 no
C27 C26 H26B 108.875 no
H26A C26 H26B 107.703 no
C27 C28 H28 119.513 no
C29 C28 H28 119.514 no
C28 C29 H29 120.010 no
C30 C29 H29 120.006 no
C29 C30 H30 119.821 no
C31 C30 H30 119.832 no
C30 C31 H31 120.399 no
C32 C31 H31 120.390 no
C27 C32 H32 118.951 no
C31 C32 H32 118.951 no
C33 C34 H34 119.646 no
C35 C34 H34 119.666 no
C35 C36 H36 119.306 no
C37 C36 H36 119.322 no
C33 C38 H38 119.406 no
C37 C38 H38 119.420 no
C35 C39 H39A 109.463 no
C35 C39 H39B 109.477 no
C35 C39 H39C 109.465 no
H39A C39 H39B 109.477 no
H39A C39 H39C 109.471 no
H39B C39 H39C 109.474 no
C37 C40 H40A 109.475 no
C37 C40 H40B 109.472 no
C37 C40 H40C 109.466 no
H40A C40 H40B 109.472 no
H40A C40 H40C 109.469 no
H40B C40 H40C 109.473 no
C42 C43 H43 119.047 no
C44 C43 H43 119.054 no
C43 C44 H44 120.060 no
C45 C44 H44 120.057 no
C44 C45 H45 119.212 no
C46 C45 H45 119.219 no
C42 C47 H47A 109.469 no
C42 C47 H47B 109.464 no
C42 C47 H47C 109.470 no
H47A C47 H47B 109.476 no
H47A C47 H47C 109.475 no
H47B C47 H47C 109.474 no
C46 C48 H48A 109.470 no
C46 C48 H48B 109.471 no
C46 C48 H48C 109.473 no
H48A C48 H48B 109.474 no
H48A C48 H48C 109.474 no
H48B C48 H48C 109.465 no
N3 C49 H49A 108.764 no
N3 C49 H49B 108.770 no
C50 C49 H49A 108.766 no
C50 C49 H49B 108.757 no
H49A C49 H49B 107.654 no
N4 C50 H50A 109.357 no
N4 C50 H50B 109.349 no
C49 C50 H50A 109.358 no
C49 C50 H50B 109.348 no
H50A C50 H50B 107.989 no
Hf2 C51 H51A 114.559 no
Hf2 C51 H51B 114.564 no
C52 C51 H51A 114.566 no
C52 C51 H51B 114.565 no
H51A C51 H51B 111.669 no
C52 C53 H53 118.619 no
C54 C53 H53 118.631 no
C53 C54 H54 120.786 no
C55 C54 H54 120.794 no
C54 C55 H55 118.884 no
C56 C55 H55 118.875 no
C55 C56 H56 119.919 no
C57 C56 H56 119.932 no
C52 C57 H57 119.360 no
C56 C57 H57 119.353 no
Hf2 C58 H58A 108.134 no
Hf2 C58 H58B 108.133 no
C59 C58 H58A 108.135 no
C59 C58 H58B 108.127 no
H58A C58 H58B 107.312 no
C59 C60 H60 119.263 no
C61 C60 H60 119.259 no
C60 C61 H61 120.170 no
C62 C61 H61 120.169 no
C61 C62 H62 119.637 no
C63 C62 H62 119.628 no
C62 C63 H63 120.637 no
C64 C63 H63 120.641 no
C59 C64 H64 118.804 no
C63 C64 H64 118.800 no
N4 C65 H65 108.588 no
C66 C65 H65 108.592 no
C73 C65 H65 108.593 no
C65 C66 H66A 109.030 no
C65 C66 H66B 109.029 no
C67 C66 H66A 109.034 no
C67 C66 H66B 109.037 no
H66A C66 H66B 107.814 no
C67 C68 H68 119.493 no
C69 C68 H68 119.477 no
C68 C69 H69 119.767 no
C70 C69 H69 119.765 no
C69 C70 H70 119.892 no
C71 C70 H70 119.899 no
C70 C71 H71 120.763 no
C72 C71 H71 120.757 no
C67 C72 H72 118.856 no
C71 C72 H72 118.847 no
C73 C74 H74 119.317 no
C75 C74 H74 119.323 no
C75 C76 H76 119.290 no
C77 C76 H76 119.298 no
C73 C78 H78 119.543 no
C77 C78 H78 119.548 no
C75 C79 H79A 109.472 no
C75 C79 H79B 109.470 no
C75 C79 H79C 109.482 no
H79A C79 H79B 109.466 no
H79A C79 H79C 109.470 no
H79B C79 H79C 109.467 no
C77 C80 H80A 109.479 no
C77 C80 H80B 109.473 no
C77 C80 H80C 109.468 no
H80A C80 H80B 109.472 no
H80A C80 H80C 109.479 no
H80B C80 H80C 109.456 no

loop_
_geom_bond_atom_site_label_1
_geom_bond_atom_site_label_2
_geom_bond_distance
_geom_bond_publ_flag
Hf1 N1 2.013(5) yes
Hf1 N2 2.022(4) yes
Hf1 C11 2.280(7) yes
Hf1 C12 2.589(6) yes
Hf1 C18 2.289(6) yes
Hf2 N3 2.031(5) yes
Hf2 N4 2.023(5) yes
Hf2 C51 2.288(7) yes
Hf2 C52 2.594(7) yes
Hf2 C58 2.305(7) yes
N1 C1 1.434(8) yes
N1 C9 1.488(6) yes
N2 C10 1.462(7) yes
N2 C25 1.454(7) yes
N3 C41 1.444(7) yes
N3 C49 1.467(9) yes
N4 C50 1.461(7) yes
N4 C65 1.462(6) yes
C1 C2 1.402(8) yes
C1 C6 1.406(9) yes
C2 C3 1.397(9) yes
C2 C7 1.502(9) yes
C3 C4 1.379(10) yes
C4 C5 1.398(9) yes
C5 C6 1.384(9) yes
C6 C8 1.520(8) yes
C9 C10 1.536(8) yes
C11 C12 1.472(8) yes
C12 C13 1.408(9) yes
C12 C17 1.410(10) yes
C13 C14 1.383(10) yes
C14 C15 1.382(12) yes
C15 C16 1.361(12) yes
C16 C17 1.394(10) yes
C18 C19 1.480(9) yes
C19 C20 1.400(9) yes
C19 C24 1.403(9) yes
C20 C21 1.383(10) yes
C21 C22 1.387(11) yes
C22 C23 1.391(10) yes
C23 C24 1.398(9) yes
C25 C26 1.529(9) yes
C25 C33 1.528(8) yes
C26 C27 1.496(8) yes
C27 C28 1.410(7) yes
C27 C32 1.385(9) yes
C28 C29 1.376(9) yes
C29 C30 1.380(11) yes
C30 C31 1.386(10) yes
C31 C32 1.379(10) yes
C33 C34 1.411(9) yes
C33 C38 1.390(7) yes
C34 C35 1.385(8) yes
C35 C36 1.384(9) yes
C35 C39 1.521(11) yes
C36 C37 1.380(10) yes
C37 C38 1.404(8) yes
C37 C40 1.516(9) yes
C41 C42 1.413(8) yes
C41 C46 1.417(10) yes
C42 C43 1.394(9) yes
C42 C47 1.507(11) yes
C43 C44 1.376(12) yes
C44 C45 1.372(10) yes
C45 C46 1.376(9) yes
C46 C48 1.505(8) yes
C49 C50 1.509(8) yes
C51 C52 1.460(10) yes
C52 C53 1.424(12) yes
C52 C57 1.413(9) yes
C53 C54 1.386(12) yes
C54 C55 1.381(14) yes
C55 C56 1.331(17) yes
C56 C57 1.411(14) yes
C58 C59 1.486(11) yes
C59 C60 1.406(10) yes
C59 C64 1.373(10) yes
C60 C61 1.371(12) yes
C61 C62 1.360(12) yes
C62 C63 1.388(13) yes
C63 C64 1.375(12) yes
C65 C66 1.538(9) yes
C65 C73 1.523(8) yes
C66 C67 1.488(7) yes
C67 C68 1.393(9) yes
C67 C72 1.388(10) yes
C68 C69 1.384(9) yes
C69 C70 1.372(13) yes
C70 C71 1.394(12) yes
C71 C72 1.391(8) yes
C73 C74 1.403(9) yes
C73 C78 1.395(8) yes
C74 C75 1.408(9) yes
C75 C76 1.399(9) yes
C75 C79 1.500(11) yes
C76 C77 1.399(10) yes
C77 C78 1.400(9) yes
C77 C80 1.499(9) yes
C3 H3 0.950 no
C4 H4 0.950 no
C5 H5 0.950 no
C7 H7A 0.980 no
C7 H7B 0.980 no
C7 H7C 0.980 no
C8 H8A 0.980 no
C8 H8B 0.980 no
C8 H8C 0.980 no
C9 H9A 0.990 no
C9 H9B 0.990 no
C10 H10A 0.990 no
C10 H10B 0.990 no
C11 H11A 0.990 no
C11 H11B 0.990 no
C13 H13 0.950 no
C14 H14 0.950 no
C15 H15 0.950 no
C16 H16 0.950 no
C17 H17 0.950 no
C18 H18A 0.990 no
C18 H18B 0.990 no
C20 H20 0.950 no
C21 H21 0.950 no
C22 H22 0.950 no
C23 H23 0.950 no
C24 H24 0.950 no
C25 H25 1.000 no
C26 H26A 0.990 no
C26 H26B 0.990 no
C28 H28 0.950 no
C29 H29 0.950 no
C30 H30 0.950 no
C31 H31 0.950 no
C32 H32 0.950 no
C34 H34 0.950 no
C36 H36 0.950 no
C38 H38 0.950 no
C39 H39A 0.980 no
C39 H39B 0.980 no
C39 H39C 0.980 no
C40 H40A 0.980 no
C40 H40B 0.980 no
C40 H40C 0.980 no
C43 H43 0.950 no
C44 H44 0.950 no
C45 H45 0.950 no
C47 H47A 0.980 no
C47 H47B 0.980 no
C47 H47C 0.980 no
C48 H48A 0.980 no
C48 H48B 0.980 no
C48 H48C 0.980 no
C49 H49A 0.990 no
C49 H49B 0.990 no
C50 H50A 0.990 no
C50 H50B 0.990 no
C51 H51A 0.990 no
C51 H51B 0.990 no
C53 H53 0.950 no
C54 H54 0.950 no
C55 H55 0.950 no
C56 H56 0.950 no
C57 H57 0.950 no
C58 H58A 0.990 no
C58 H58B 0.990 no
C60 H60 0.950 no
C61 H61 0.950 no
C62 H62 0.950 no
C63 H63 0.950 no
C64 H64 0.950 no
C65 H65 1.000 no
C66 H66A 0.990 no
C66 H66B 0.990 no
C68 H68 0.950 no
C69 H69 0.950 no
C70 H70 0.950 no
C71 H71 0.950 no
C72 H72 0.950 no
C74 H74 0.950 no
C76 H76 0.950 no
C78 H78 0.950 no
C79 H79A 0.980 no
C79 H79B 0.980 no
C79 H79C 0.980 no
C80 H80A 0.980 no
C80 H80B 0.980 no
C80 H80C 0.980 no

loop_
_geom_contact_atom_site_label_1
_geom_contact_atom_site_label_2
_geom_contact_distance
_geom_contact_publ_flag
_geom_contact_site_symmetry_2
Hf1 C33 3.088(5) no .
Hf1 C38 2.979(6) no .
Hf2 C73 3.125(5) no .
Hf2 C74 3.038(5) no .
N1 C7 2.928(7) no .
N1 C8 2.906(8) no .
N1 C17 3.516(7) no .
N2 C34 3.421(8) no .
N2 C38 2.956(7) no .
N3 C47 2.897(7) no .
N3 C48 2.893(9) no .
N3 C57 3.407(10) no .
N4 C59 3.598(8) no .
N4 C60 3.564(9) no .
N4 C74 2.982(7) no .
N4 C78 3.398(6) no .
C1 C4 2.789(9) no .
C1 C17 3.313(8) no .
C2 C5 2.798(10) no .
C2 C9 3.416(7) no .
C2 C17 3.379(9) no .
C3 C6 2.778(8) no .
C6 C9 3.218(9) no .
C8 C9 3.312(10) no .
C9 C24 3.589(9) no .
C10 C26 3.129(9) no .
C12 C15 2.816(10) no .
C13 C16 2.765(11) no .
C13 C18 3.336(10) no .
C14 C17 2.755(11) no .
C14 C18 3.466(9) no .
C18 C38 3.386(8) no .
C19 C22 2.832(9) no .
C20 C23 2.761(10) no .
C21 C24 2.766(10) no .
C25 C28 3.250(7) no .
C25 C32 3.501(9) no .
C26 C38 3.123(7) no .
C27 C30 2.791(9) no .
C27 C33 3.088(7) no .
C28 C31 2.768(10) no .
C29 C32 2.756(8) no .
C32 C33 3.538(8) no .
C33 C36 2.789(8) no .
C34 C37 2.786(8) no .
C35 C38 2.777(10) no .
C41 C44 2.772(9) no .
C41 C57 3.333(10) no .
C42 C45 2.795(11) no .
C42 C49 3.287(9) no .
C43 C46 2.778(9) no .
C46 C49 3.240(10) no .
C47 C49 3.523(10) no .
C48 C49 3.441(11) no .
C50 C66 3.102(8) no .
C52 C55 2.814(12) no .
C53 C56 2.752(12) no .
C53 C58 3.530(11) no .
C54 C57 2.776(15) no .
C58 C74 3.584(7) no .
C59 C62 2.778(12) no .
C60 C63 2.749(11) no .
C61 C64 2.745(11) no .
C64 C74 3.520(9) no .
C65 C68 3.490(9) no .
C65 C72 3.204(9) no .
C66 C74 3.117(9) no .
C67 C70 2.798(8) no .
C67 C73 3.149(9) no .
C68 C71 2.775(12) no .
C68 C73 3.589(9) no .
C69 C72 2.748(11) no .
C73 C76 2.799(9) no .
C74 C77 2.793(8) no .
C75 C78 2.811(10) no .
C4 C22 3.594(8) no 1_655
C5 C27 3.495(9) no 1_655
C5 C32 3.528(10) no 1_655
C12 C13 3.489(10) no 2_666
C13 C12 3.489(10) no 2_666
C13 C13 3.225(11) no 2_666
C21 C62 3.461(11) no 2_556
C22 C4 3.594(8) no 1_455
C22 C62 3.480(10) no 2_556
C24 C47 3.563(9) no 2_656
C27 C5 3.495(9) no 1_455
C29 C78 3.519(10) no 2_555
C32 C5 3.528(10) no 1_455
C34 C71 3.528(10) no 2_555
C34 C78 3.559(7) no 2_555
C35 C80 3.593(10) no 2_555
C39 C77 3.554(9) no 2_555
C47 C24 3.563(9) no 2_656
C48 C50 3.512(10) no 2_655
C48 C70 3.572(11) no 1_655
C50 C48 3.512(10) no 2_655
C53 C53 3.324(11) no 2_645
C55 C80 3.555(16) no 2_645
C62 C21 3.461(11) no 2_556
C62 C22 3.480(10) no 2_556
C70 C48 3.572(11) no 1_455
C71 C34 3.528(10) no 2_555
C77 C39 3.554(9) no 2_555
C78 C29 3.519(10) no 2_555
C78 C34 3.559(7) no 2_555
C80 C35 3.593(10) no 2_555
C80 C55 3.555(16) no 2_645
Hf1 H7A 3.4526 no .
Hf1 H8A 3.3898 no .
Hf1 H9A 3.3705 no .
Hf1 H10A 3.5286 no .
Hf1 H13 3.4803 no .
Hf1 H17 3.2899 no .
Hf1 H24 3.4884 no .
Hf1 H38 2.8637 no .
Hf2 H47A 3.3579 no .
Hf2 H48A 3.2938 no .
Hf2 H49B 3.4210 no .
Hf2 H57 3.1054 no .
Hf2 H74 2.9334 no .
N1 H7A 2.4615 no .
N1 H7C 3.5371 no .
N1 H8A 2.4296 no .
N1 H8B 3.5135 no .
N1 H10A 2.9632 no .
N1 H10B 3.2750 no .
N1 H11A 3.5206 no .
N1 H17 3.2196 no .
N1 H18A 3.4878 no .
N1 H24 3.1093 no .
N2 H8A 3.2587 no .
N2 H9A 2.9301 no .
N2 H9B 3.2415 no .
N2 H26A 2.6773 no .
N2 H26B 2.7191 no .
N2 H38 2.8626 no .
N3 H47A 2.4034 no .
N3 H47B 3.5589 no .
N3 H47C 3.5465 no .
N3 H48A 2.3963 no .
N3 H48B 3.5535 no .
N3 H48C 3.5454 no .
N3 H50A 3.2189 no .
N3 H50B 3.0526 no .
N3 H51B 3.5877 no .
N3 H57 3.0104 no .
N3 H58B 3.3568 no .
N4 H48A 3.4475 no .
N4 H49A 3.1818 no .
N4 H49B 3.0112 no .
N4 H60 3.4352 no .
N4 H66A 2.7423 no .
N4 H66B 2.6235 no .
N4 H74 2.9032 no .
N4 H78 3.5993 no .
C1 H3 3.2605 no .
C1 H5 3.2679 no .
C1 H7A 2.5940 no .
C1 H7B 3.1739 no .
C1 H7C 3.1528 no .
C1 H8A 2.5942 no .
C1 H8B 3.1563 no .
C1 H8C 3.1851 no .
C1 H9A 2.9532 no .
C1 H9B 2.4903 no .
C1 H17 2.7024 no .
C2 H4 3.2811 no .
C2 H9A 3.5452 no .
C2 H9B 3.4716 no .
C2 H16 3.3509 no .
C2 H17 2.8588 no .
C3 H5 3.2521 no .
C3 H7A 3.3008 no .
C3 H7B 2.7416 no .
C3 H7C 2.7416 no .
C3 H16 3.4426 no .
C3 H17 3.1887 no .
C4 H17 3.4160 no .
C5 H3 3.2518 no .
C5 H8A 3.3021 no .
C5 H8B 2.7482 no .
C5 H8C 2.7481 no .
C5 H17 3.3459 no .
C6 H4 3.2746 no .
C6 H9B 2.9082 no .
C6 H11A 3.5250 no .
C6 H17 3.0188 no .
C7 H3 2.6365 no .
C7 H9A 3.4639 no .
C7 H16 3.3283 no .
C7 H18A 3.2214 no .
C7 H24 3.0953 no .
C8 H5 2.6425 no .
C8 H9B 2.9484 no .
C8 H10A 3.3458 no .
C8 H11A 3.2820 no .
C9 H7A 3.1130 no .
C9 H8A 2.6503 no .
C9 H24 3.0224 no .
C10 H8A 2.8401 no .
C10 H25 2.5946 no .
C10 H26A 2.8109 no .
C10 H26B 3.4984 no .
C11 H13 2.6799 no .
C11 H17 2.6849 no .
C12 H14 3.2881 no .
C12 H16 3.2999 no .
C12 H18A 3.5514 no .
C12 H18B 3.4822 no .
C13 H11A 3.3302 no .
C13 H11B 2.6736 no .
C13 H15 3.2550 no .
C13 H17 3.2575 no .
C13 H18A 3.4223 no .
C13 H18B 2.9170 no .
C13 H40B 3.0088 no .
C14 H16 3.2359 no .
C14 H18A 3.2454 no .
C14 H18B 2.9860 no .
C14 H40B 3.4227 no .
C15 H13 3.2511 no .
C15 H17 3.2374 no .
C15 H18A 3.1626 no .
C15 H18B 3.5672 no .
C16 H7C 2.9558 no .
C16 H14 3.2321 no .
C16 H18A 3.2896 no .
C17 H7C 3.4514 no .
C17 H11A 2.7079 no .
C17 H11B 3.3486 no .
C17 H13 3.2583 no .
C17 H15 3.2467 no .
C17 H18A 3.4741 no .
C18 H7A 3.1559 no .
C18 H20 2.7001 no .
C18 H24 2.6510 no .
C18 H38 2.7348 no .
C18 H40A 3.3471 no .
C19 H7A 3.5166 no .
C19 H21 3.2917 no .
C19 H23 3.3019 no .
C19 H26B 3.4645 no .
C19 H38 2.8402 no .
C20 H18A 3.1967 no .
C20 H18B 2.5883 no .
C20 H22 3.2575 no .
C20 H24 3.2411 no .
C20 H26B 3.1462 no .
C20 H38 2.7133 no .
C20 H40A 3.3326 no .
C21 H23 3.2581 no .
C21 H26B 3.2277 no .
C22 H20 3.2479 no .
C22 H24 3.2634 no .
C23 H9A 3.5112 no .
C23 H21 3.2580 no .
C24 H7A 3.0043 no .
C24 H9A 2.9076 no .
C24 H18A 2.7105 no .
C24 H18B 3.2996 no .
C24 H20 3.2396 no .
C24 H22 3.2726 no .
C25 H10A 2.7225 no .
C25 H10B 2.6482 no .
C25 H28 3.1963 no .
C25 H34 2.7246 no .
C25 H38 2.6662 no .
C26 H10A 3.5569 no .
C26 H10B 2.7931 no .
C26 H28 2.6689 no .
C26 H32 2.6844 no .
C26 H38 2.9455 no .
C27 H25 2.7006 no .
C27 H29 3.2816 no .
C27 H31 3.2723 no .
C28 H25 2.9642 no .
C28 H26A 2.6668 no .
C28 H26B 3.3025 no .
C28 H30 3.2426 no .
C28 H32 3.2492 no .
C29 H31 3.2575 no .
C30 H28 3.2414 no .
C30 H32 3.2388 no .
C31 H29 3.2559 no .
C32 H26A 3.2142 no .
C32 H26B 2.5908 no .
C32 H28 3.2489 no .
C32 H30 3.2432 no .
C33 H11B 3.4053 no .
C33 H26A 3.3890 no .
C33 H26B 2.7379 no .
C33 H32 3.4522 no .
C34 H11B 3.2065 no .
C34 H25 2.5906 no .
C34 H36 3.2474 no .
C34 H38 3.2655 no .
C34 H39A 2.5564 no .
C34 H39B 3.1362 no .
C34 H39C 3.1428 no .
C35 H11B 3.0808 no .
C36 H11B 3.1539 no .
C36 H13 3.2738 no .
C36 H34 3.2494 no .
C36 H38 3.2520 no .
C36 H39A 3.3115 no .
C36 H39B 2.7667 no .
C36 H39C 2.7667 no .
C36 H40A 3.3095 no .
C36 H40B 2.7699 no .
C36 H40C 2.7698 no .
C37 H11B 3.3532 no .
C37 H13 2.9109 no .
C37 H18B 3.4116 no .
C38 H11B 3.4529 no .
C38 H13 3.5559 no .
C38 H18B 3.1069 no .
C38 H20 3.3329 no .
C38 H25 3.3247 no .
C38 H26B 2.8346 no .
C38 H32 3.3495 no .
C38 H34 3.2639 no .
C38 H36 3.2549 no .
C38 H40A 2.5650 no .
C38 H40B 3.1648 no .
C38 H40C 3.1403 no .
C39 H34 2.6630 no .
C39 H36 2.6600 no .
C40 H13 2.8907 no .
C40 H18B 3.1183 no .
C40 H20 3.4298 no .
C40 H36 2.6668 no .
C40 H38 2.6771 no .
C41 H43 3.2592 no .
C41 H45 3.2609 no .
C41 H47A 2.5716 no .
C41 H47B 3.1639 no .
C41 H47C 3.1544 no .
C41 H48A 2.5657 no .
C41 H48B 3.1635 no .
C41 H48C 3.1512 no .
C41 H49A 2.4600 no .
C41 H49B 2.7871 no .
C41 H57 2.6422 no .
C42 H44 3.2739 no .
C42 H49A 3.4015 no .
C42 H49B 3.2397 no .
C42 H56 3.4474 no .
C42 H57 3.0395 no .
C43 H45 3.2314 no .
C43 H47A 3.3233 no .
C43 H47B 2.7865 no .
C43 H47C 2.7866 no .
C45 H43 3.2298 no .
C45 H48A 3.2985 no .
C45 H48B 2.7590 no .
C45 H48C 2.7590 no .
C45 H57 3.5371 no .
C46 H44 3.2518 no .
C46 H49A 2.9142 no .
C46 H57 2.9512 no .
C47 H43 2.6888 no .
C47 H49B 3.1160 no .
C47 H56 3.4525 no .
C47 H58B 3.0233 no .
C48 H45 2.6563 no .
C48 H49A 3.0479 no .
C48 H51B 3.2511 no .
C48 H57 3.5583 no .
C49 H47A 2.9538 no .
C49 H48A 2.8567 no .
C49 H60 3.3164 no .
C50 H48A 3.2895 no .
C50 H60 3.3834 no .
C50 H65 2.6020 no .
C50 H66A 3.5319 no .
C50 H66B 2.7444 no .
C51 H48A 3.4515 no .
C51 H53 2.6825 no .
C51 H57 2.6981 no .
C52 H54 3.3228 no .
C52 H56 3.3143 no .
C52 H58A 3.3493 no .
C53 H51A 2.6568 no .
C53 H51B 3.3200 no .
C53 H55 3.2330 no .
C53 H57 3.2637 no .
C53 H58A 2.9185 no .
C53 H79C 3.0440 no .
C54 H56 3.2281 no .
C54 H58A 2.8853 no .
C55 H53 3.2306 no .
C55 H57 3.2238 no .
C55 H58A 3.2203 no .
C55 H58B 3.5384 no .
C56 H47B 3.2618 no .
C56 H54 3.2261 no .
C56 H58A 3.5845 no .
C56 H58B 3.4590 no .
C57 H51A 3.3568 no .
C57 H51B 2.7487 no .
C57 H53 3.2577 no .
C57 H55 3.2330 no .
C58 H47A 3.0054 no .
C58 H60 2.6654 no .
C58 H64 2.6634 no .
C58 H74 2.9193 no .
C59 H61 3.2792 no .
C59 H63 3.2620 no .
C59 H66A 3.2387 no .
C59 H74 2.7220 no .
C60 H49B 3.5523 no .
C60 H50A 3.4103 no .
C60 H58A 3.2986 no .
C60 H58B 2.6967 no .
C60 H62 3.2183 no .
C60 H64 3.2315 no .
C60 H66A 3.1403 no .
C60 H66B 3.5858 no .
C60 H74 3.5791 no .
C61 H63 3.2462 no .
C61 H66A 3.0706 no .
C61 H66B 3.4355 no .
C62 H60 3.2146 no .
C62 H64 3.2328 no .
C62 H66A 3.0559 no .
C63 H61 3.2473 no .
C63 H66A 3.1770 no .
C63 H74 3.3330 no .
C64 H58A 2.5543 no .
C64 H58B 3.1711 no .
C64 H60 3.2293 no .
C64 H62 3.2356 no .
C64 H66A 3.2491 no .
C64 H74 2.5894 no .
C64 H79A 3.0195 no .
C65 H50A 2.7115 no .
C65 H50B 2.6443 no .
C65 H72 3.1377 no .
C65 H74 2.6804 no .
C65 H78 2.6870 no .
C66 H50A 2.8127 no .
C66 H50B 3.4155 no .
C66 H68 2.6765 no .
C66 H72 2.6485 no .
C66 H74 2.9167 no .
C67 H65 2.6627 no .
C67 H69 3.2705 no .
C67 H71 3.2885 no .
C68 H66A 2.5706 no .
C68 H66B 3.2071 no .
C68 H70 3.2486 no .
C68 H72 3.2368 no .
C69 H71 3.2584 no .
C70 H68 3.2445 no .
C70 H72 3.2485 no .
C71 H69 3.2555 no .
C72 H65 2.8891 no .
C72 H66A 3.2900 no .
C72 H66B 2.6792 no .
C72 H68 3.2400 no .
C72 H70 3.2543 no .
C73 H51A 3.3568 no .
C73 H66A 2.7085 no .
C73 H66B 3.3926 no .
C73 H68 3.5077 no .
C74 H51A 3.2778 no .
C74 H58A 3.5743 no .
C74 H64 3.4044 no .
C74 H65 3.3408 no .
C74 H66A 2.7782 no .
C74 H68 3.4291 no .
C74 H76 3.2675 no .
C74 H78 3.2687 no .
C74 H79A 2.5707 no .
C74 H79B 3.1390 no .
C74 H79C 3.1680 no .
C75 H51A 3.0896 no .
C75 H53 3.0963 no .
C76 H51A 2.9479 no .
C76 H53 3.5440 no .
C76 H74 3.2664 no .
C76 H78 3.2712 no .
C76 H79A 3.3133 no .
C76 H79B 2.7641 no .
C76 H79C 2.7643 no .
C76 H80A 2.5516 no .
C76 H80B 3.1320 no .
C76 H80C 3.1452 no .
C77 H51A 3.0254 no .
C78 H51A 3.2351 no .
C78 H65 2.5695 no .
C78 H74 3.2660 no .
C78 H76 3.2699 no .
C78 H80A 3.3109 no .
C78 H80B 2.7587 no .
C78 H80C 2.7586 no .
C79 H53 2.9233 no .
C79 H64 3.2092 no .
C79 H74 2.6881 no .
C79 H76 2.6689 no .
C80 H76 2.6654 no .
C80 H78 2.6666 no .
H3 H4 2.3225 no .
H3 H7A 3.5721 no .
H3 H7B 2.6725 no .
H3 H7C 2.6715 no .
H3 H16 3.4102 no .
H4 H5 2.3494 no .
H5 H8A 3.5764 no .
H5 H8B 2.6888 no .
H5 H8C 2.6732 no .
H7A H9A 2.7545 no .
H7A H18A 2.5934 no .
H7A H24 2.1425 no .
H7B H24 3.3879 no .
H7C H16 2.5728 no .
H7C H17 3.4540 no .
H7C H18A 2.9951 no .
H7C H24 3.5674 no .
H8A H9B 2.4534 no .
H8A H10A 2.4186 no .
H8A H11A 3.1689 no .
H8B H11A 2.7917 no .
H8C H9B 3.0949 no .
H8C H10A 3.5687 no .
H9A H10A 2.8265 no .
H9A H10B 2.2375 no .
H9A H23 3.4439 no .
H9A H24 2.2922 no .
H9B H10A 2.2386 no .
H9B H10B 2.5791 no .
H10A H25 2.4751 no .
H10A H26A 3.2336 no .
H10B H25 2.8021 no .
H10B H26A 2.2043 no .
H10B H26B 3.1689 no .
H11A H13 3.5831 no .
H11A H17 2.5410 no .
H11B H13 2.4899 no .
H11B H36 3.5969 no .
H11B H39C 3.5437 no .
H13 H14 2.3205 no .
H13 H18B 3.0564 no .
H13 H36 3.3738 no .
H13 H40A 3.2254 no .
H13 H40B 2.2426 no .
H14 H15 2.3286 no .
H14 H18B 3.1796 no .
H14 H40B 3.0913 no .
H15 H16 2.3090 no .
H15 H18A 3.5466 no .
H16 H17 2.3312 no .
H18A H20 3.4185 no .
H18A H24 2.6183 no .
H18B H20 2.3913 no .
H18B H24 3.5849 no .
H18B H38 2.5205 no .
H18B H40A 2.4742 no .
H18B H40B 3.1849 no .
H20 H21 2.3136 no .
H20 H26B 3.4199 no .
H20 H38 2.4569 no .
H20 H40A 2.5019 no .
H21 H22 2.3406 no .
H21 H26B 3.5371 no .
H22 H23 2.3472 no .
H23 H24 2.3354 no .
H25 H26A 2.3822 no .
H25 H26B 2.8675 no .
H25 H28 2.7061 no .
H25 H34 2.3836 no .
H26A H28 2.5500 no .
H26A H32 3.4605 no .
H26B H28 3.5837 no .
H26B H32 2.3993 no .
H26B H38 2.3944 no .
H28 H29 2.3193 no .
H29 H30 2.3272 no .
H30 H31 2.3388 no .
H31 H32 2.3196 no .
H32 H38 3.2618 no .
H34 H39A 2.3358 no .
H34 H39B 3.3199 no .
H34 H39C 3.3290 no .
H36 H39A 3.5906 no .
H36 H39B 2.7054 no .
H36 H39C 2.7020 no .
H36 H40A 3.5957 no .
H36 H40B 2.7019 no .
H36 H40C 2.7253 no .
H38 H40A 2.3473 no .
H38 H40B 3.3459 no .
H38 H40C 3.3303 no .
H43 H44 2.3128 no .
H43 H47B 2.7347 no .
H43 H47C 2.7401 no .
H44 H45 2.3112 no .
H45 H48A 3.5858 no .
H45 H48B 2.6972 no .
H45 H48C 2.7078 no .
H47A H49A 3.5765 no .
H47A H49B 2.5171 no .
H47A H58B 2.2673 no .
H47A H60 2.8929 no .
H47B H56 2.7833 no .
H47B H58B 2.9535 no .
H47C H49B 3.2394 no .
H48A H49A 2.6366 no .
H48A H50B 3.0994 no .
H48A H51B 2.8957 no .
H48A H57 3.5850 no .
H48B H49A 3.1364 no .
H48C H51B 2.8413 no .
H48C H57 3.4313 no .
H49A H50A 2.6091 no .
H49A H50B 2.1690 no .
H49B H50A 2.1671 no .
H49B H50B 2.7496 no .
H49B H60 2.7179 no .
H50A H60 3.0040 no .
H50A H65 2.9136 no .
H50A H66A 3.2159 no .
H50A H66B 2.1877 no .
H50B H65 2.3879 no .
H50B H66B 3.0625 no .
H51A H53 2.4614 no .
H51A H76 3.3757 no .
H51B H53 3.5524 no .
H51B H57 2.6137 no .
H53 H54 2.3279 no .
H53 H58A 3.2349 no .
H53 H79A 3.1924 no .
H53 H79C 2.2227 no .
H54 H55 2.3261 no .
H54 H58A 3.2080 no .
H54 H79C 3.4041 no .
H55 H56 2.2631 no .
H56 H57 2.3511 no .
H58A H60 3.5877 no .
H58A H64 2.3466 no .
H58A H74 2.9764 no .
H58A H79A 3.0588 no .
H58B H60 2.5962 no .
H58B H64 3.3905 no .
H60 H61 2.3127 no .
H61 H62 2.3077 no .
H61 H66A 3.5605 no .
H61 H66B 3.5247 no .
H62 H63 2.3425 no .
H62 H66A 3.5065 no .
H63 H64 2.3166 no .
H64 H74 2.5792 no .
H64 H79A 2.2485 no .
H65 H66A 2.8788 no .
H65 H66B 2.4303 no .
H65 H72 2.6319 no .
H65 H78 2.3490 no .
H66A H68 2.3762 no .
H66A H72 3.5697 no .
H66A H74 2.3252 no .
H66B H68 3.4464 no .
H66B H72 2.5610 no .
H68 H69 2.3226 no .
H68 H74 3.3241 no .
H69 H70 2.3174 no .
H70 H71 2.3537 no .
H71 H72 2.3348 no .
H74 H79A 2.3631 no .
H74 H79B 3.3345 no .
H74 H79C 3.3625 no .
H76 H79B 2.7206 no .
H76 H79C 2.7004 no .
H76 H80A 2.3350 no .
H76 H80B 3.3178 no .
H76 H80C 3.3361 no .
H78 H80A 3.5990 no .
H78 H80B 2.7064 no .
H78 H80C 2.7060 no .
N2 H71 3.2191 no 2_555
N4 H29 3.2210 no 2_555
C1 H7B 3.3374 no 2_656
C2 H7B 3.3713 no 2_656
C3 H7B 3.2920 no 2_656
C3 H9A 3.3167 no 2_656
C3 H9B 3.3475 no 2_656
C3 H21 3.4382 no 1_655
C3 H22 3.0812 no 1_655
C4 H7B 3.1677 no 2_656
C4 H9A 3.4942 no 2_656
C4 H21 3.5499 no 1_655
C4 H22 3.1667 no 1_655
C4 H47C 3.1393 no .
C5 H7B 3.0672 no 2_656
C5 H47C 2.6967 no .
C6 H7B 3.1506 no 2_656
C7 H47A 3.5233 no 2_656
C7 H47B 3.5203 no 2_656
C7 H58B 3.2790 no 2_656
C8 H49B 3.3885 no .
C8 H60 3.5606 no .
C8 H70 3.5476 no 2_555
C8 H71 2.9919 no 2_555
C9 H3 3.2017 no 2_656
C9 H22 2.9961 no 2_556
C9 H61 3.1939 no .
C10 H22 3.4446 no 2_556
C10 H23 3.5982 no 2_556
C10 H43 3.2287 no 1_455
C10 H44 3.4342 no 1_455
C10 H61 3.1553 no .
C10 H71 3.1973 no 2_555
C11 H14 3.4385 no 2_666
C11 H31 3.4741 no 1_655
C11 H70 3.3246 no 2_555
C12 H13 3.1017 no 2_666
C13 H11B 3.4447 no 2_666
C13 H13 3.0268 no 2_666
C14 H11B 3.1177 no 2_666
C14 H39C 3.5075 no 2_666
C14 H55 3.5360 no 2_656
C15 H36 3.5242 no 2_666
C15 H39C 2.7103 no 2_666
C15 H54 3.5914 no 2_656
C15 H58A 3.4465 no 2_656
C16 H36 3.2059 no 2_666
C16 H39C 3.2843 no 2_666
C17 H36 3.5777 no 2_666
C18 H55 2.8905 no 2_656
C19 H47B 3.3740 no 2_656
C19 H55 3.2737 no 2_656
C19 H56 3.2157 no 2_656
C20 H55 3.4860 no 2_656
C20 H56 3.3013 no 2_656
C21 H3 3.4315 no 1_455
C21 H4 3.2291 no 1_455
C21 H62 3.2447 no 2_556
C21 H63 3.5496 no 2_556
C22 H3 3.1455 no 1_455
C22 H4 2.8936 no 1_455
C22 H9A 3.2665 no 2_556
C22 H10B 3.4562 no 2_556
C22 H23 3.5909 no 2_556
C22 H43 3.4907 no 2_656
C22 H62 3.1230 no 2_556
C23 H10B 3.3288 no 2_556
C23 H23 3.0689 no 2_556
C23 H43 3.0660 no 2_656
C23 H47B 3.1504 no 2_656
C24 H47B 2.6970 no 2_656
C24 H56 3.5970 no 2_656
C25 H71 3.4022 no 2_555
C26 H4 3.3182 no 1_455
C26 H5 3.4872 no 1_455
C27 H5 2.8792 no 1_455
C27 H78 3.2888 no 2_555
C28 H5 2.9321 no 1_455
C28 H65 3.0674 no 2_555
C28 H78 2.9651 no 2_555
C29 H5 3.3106 no 1_455
C29 H8B 3.2834 no 1_455
C29 H48A 3.0975 no 2_555
C29 H50B 3.3703 no 2_555
C29 H65 3.0826 no 2_555
C29 H78 2.8396 no 2_555
C30 H5 3.5840 no 1_455
C30 H8B 2.8217 no 1_455
C30 H48A 3.4634 no 2_555
C30 H70 3.4632 no 2_455
C30 H78 3.0569 no 2_555
C30 H80C 3.3052 no 2_555
C31 H5 3.5349 no 1_455
C31 H8B 3.1934 no 1_455
C31 H11A 3.2597 no 1_455
C31 H40B 3.3145 no 2_566
C31 H78 3.3636 no 2_555
C31 H80C 2.9205 no 2_555
C32 H5 3.1922 no 1_455
C32 H40B 3.4930 no 2_566
C32 H40C 3.3573 no 2_566
C32 H78 3.4491 no 2_555
C32 H80C 3.5055 no 2_555
C34 H78 3.0910 no 2_555
C34 H80B 3.1136 no 2_555
C35 H80B 2.6999 no 2_555
C36 H40C 3.5691 no 2_566
C36 H80B 3.0328 no 2_555
C37 H40C 3.0457 no 2_566
C38 H40C 3.3644 no 2_566
C39 H15 3.2185 no 2_666
C39 H64 3.2726 no 1_565
C39 H79A 3.5292 no 1_565
C39 H80B 2.9996 no 2_555
C40 H31 3.4247 no 2_566
C40 H32 3.2750 no 2_566
C40 H40C 3.0832 no 2_566
C40 H80B 3.3975 no 1_566
C40 H80C 3.3626 no 1_566
C42 H28 3.2606 no 1_655
C43 H10B 3.2330 no 1_655
C43 H26A 3.2361 no 1_655
C43 H28 3.0075 no 1_655
C43 H62 3.0705 no 1_655
C44 H10A 3.4373 no 1_655
C44 H28 3.2510 no 1_655
C44 H61 3.3762 no 1_655
C44 H62 3.0963 no 1_655
C44 H72 3.2674 no 2_655
C45 H50B 3.3282 no 2_655
C45 H72 3.4789 no 2_655
C46 H50B 3.0800 no 2_655
C47 H5 3.0702 no .
C47 H7A 3.4832 no 2_656
C47 H7B 3.4122 no 2_656
C47 H24 3.2507 no 2_656
C48 H29 3.0547 no 2_555
C48 H30 3.4245 no 2_555
C48 H49A 3.1051 no 2_655
C48 H50A 3.2924 no 2_655
C48 H50B 3.1306 no 2_655
C49 H8C 3.4309 no .
C49 H48B 2.7850 no 2_655
C49 H49A 3.4156 no 2_655
C50 H29 3.2446 no 2_555
C50 H48B 2.6538 no 2_655
C50 H49A 3.5837 no 2_655
C51 H30 3.5927 no 2_555
C51 H53 3.3425 no 2_645
C51 H54 3.5220 no 2_645
C52 H53 3.0480 no 2_645
C53 H51A 3.2162 no 2_645
C53 H53 2.8560 no 2_645
C54 H15 3.4114 no 2_656
C54 H51A 3.1417 no 2_645
C54 H76 3.4561 no 2_645
C54 H80A 3.4790 no 2_645
C55 H18A 3.2356 no 2_656
C55 H18B 3.3557 no 2_656
C55 H76 3.1202 no 2_645
C55 H80A 2.8157 no 2_645
C55 H80C 3.5763 no 2_645
C56 H76 3.1200 no 2_645
C56 H80A 3.4129 no 2_645
C57 H76 3.4736 no 2_645
C58 H7C 3.2476 no 2_656
C58 H15 3.5141 no 2_656
C59 H7C 3.1898 no 2_656
C59 H16 3.5360 no 2_656
C60 H7B 3.5594 no 2_656
C60 H7C 3.2806 no 2_656
C60 H8C 3.5481 no .
C60 H9B 3.5614 no .
C61 H3 3.5775 no 2_656
C61 H9B 3.0701 no .
C61 H10A 3.5408 no .
C61 H22 3.4201 no 2_556
C61 H44 3.2363 no 1_455
C62 H21 3.2593 no 2_556
C62 H22 3.2994 no 2_556
C62 H44 3.4274 no 1_455
C63 H21 3.2041 no 2_556
C63 H39B 3.5834 no 1_545
C64 H15 3.5872 no 2_656
C64 H16 3.3414 no 2_656
C64 H39B 3.5316 no 1_545
C65 H29 3.4406 no 2_555
C67 H34 3.2657 no 2_555
C67 H45 3.2272 no 1_455
C68 H34 3.4004 no 2_555
C68 H39A 3.1261 no 2_555
C68 H48C 3.5234 no 1_455
C68 H79B 3.1662 no 2_545
C68 H79C 3.5539 no 2_545
C69 H34 3.2951 no 2_555
C69 H39A 2.9724 no 2_555
C69 H48C 2.9196 no 1_455
C69 H51B 3.3899 no 1_455
C69 H79B 3.5864 no 2_545
C69 H79C 3.3974 no 2_545
C70 H8B 3.4775 no 2_555
C70 H11A 3.5443 no 2_555
C70 H30 3.4391 no 2_455
C70 H34 3.0280 no 2_555
C70 H39A 3.5412 no 2_555
C70 H48C 2.6240 no 1_455
C71 H8A 3.1665 no 2_555
C71 H8B 3.5274 no 2_555
C71 H10A 3.2896 no 2_555
C71 H25 3.0181 no 2_555
C71 H34 2.8437 no 2_555
C71 H45 3.5915 no 1_455
C71 H48C 3.0311 no 1_455
C72 H25 3.0895 no 2_555
C72 H34 2.9618 no 2_555
C72 H45 3.1388 no 1_455
C76 H39B 3.3738 no 2_555
C77 H39A 3.3448 no 2_555
C77 H39B 3.0778 no 2_555
C78 H34 3.1201 no 2_555
C78 H39A 3.3482 no 2_555
C79 H68 3.0844 no 2_545
C79 H69 3.2748 no 2_545
C80 H39B 3.0494 no 2_555
C80 H40A 3.1145 no 1_544
C80 H55 3.1636 no 2_645
H3 C9 3.2017 no 2_656
H3 C21 3.4315 no 1_655
H3 C22 3.1455 no 1_655
H3 C61 3.5775 no 2_656
H3 H9A 2.8559 no 2_656
H3 H9B 2.6504 no 2_656
H3 H21 2.9946 no 1_655
H3 H22 2.4099 no 1_655
H4 C21 3.2291 no 1_655
H4 C22 2.8936 no 1_655
H4 C26 3.3182 no 1_655
H4 H9A 3.2192 no 2_656
H4 H21 3.2043 no 1_655
H4 H22 2.6071 no 1_655
H4 H23 3.3246 no 2_656
H4 H24 3.5278 no 2_656
H4 H26A 2.9800 no 1_655
H4 H26B 2.9504 no 1_655
H4 H47C 3.0285 no .
H5 C26 3.4872 no 1_655
H5 C27 2.8792 no 1_655
H5 C28 2.9321 no 1_655
H5 C29 3.3106 no 1_655
H5 C30 3.5840 no 1_655
H5 C31 3.5349 no 1_655
H5 C32 3.1922 no 1_655
H5 C47 3.0702 no .
H5 H7B 3.4918 no 2_656
H5 H26A 3.2007 no 1_655
H5 H28 3.2773 no 1_655
H5 H47A 3.2845 no .
H5 H47C 2.1647 no .
H5 H49B 3.5379 no .
H7A C47 3.4832 no 2_656
H7A H47A 3.4700 no 2_656
H7A H47B 3.0278 no 2_656
H7A H47C 3.3921 no 2_656
H7A H58B 3.4665 no 2_656
H7B C1 3.3374 no 2_656
H7B C2 3.3713 no 2_656
H7B C3 3.2920 no 2_656
H7B C4 3.1677 no 2_656
H7B C5 3.0672 no 2_656
H7B C6 3.1506 no 2_656
H7B C47 3.4122 no 2_656
H7B C60 3.5594 no 2_656
H7B H5 3.4918 no 2_656
H7B H9B 3.4273 no 2_656
H7B H47A 3.1302 no 2_656
H7B H47B 3.4084 no 2_656
H7B H47C 3.1354 no 2_656
H7B H58B 3.3665 no 2_656
H7B H60 3.1497 no 2_656
H7C C58 3.2476 no 2_656
H7C C59 3.1898 no 2_656
H7C C60 3.2806 no 2_656
H7C H47A 3.3950 no 2_656
H7C H47B 3.5704 no 2_656
H7C H58A 3.5655 no 2_656
H7C H58B 2.5520 no 2_656
H7C H60 3.2280 no 2_656
H8A C71 3.1665 no 2_555
H8A H61 3.4154 no .
H8A H70 3.3548 no 2_555
H8A H71 2.3092 no 2_555
H8B C29 3.2834 no 1_655
H8B C30 2.8217 no 1_655
H8B C31 3.1934 no 1_655
H8B C70 3.4775 no 2_555
H8B C71 3.5274 no 2_555
H8B H29 3.5822 no 1_655
H8B H30 2.8307 no 1_655
H8B H31 3.4341 no 1_655
H8B H48B 3.5765 no 2_655
H8B H49B 3.5550 no .
H8B H70 2.8652 no 2_555
H8B H71 2.9814 no 2_555
H8C C49 3.4309 no .
H8C C60 3.5481 no .
H8C H48B 3.4118 no 2_655
H8C H49B 2.4844 no .
H8C H50A 3.3584 no .
H8C H60 2.7302 no .
H8C H61 3.3933 no .
H8C H71 3.2705 no 2_555
H9A C3 3.3167 no 2_656
H9A C4 3.4942 no 2_656
H9A C22 3.2665 no 2_556
H9A H3 2.8559 no 2_656
H9A H4 3.2192 no 2_656
H9A H22 2.4415 no 2_556
H9A H23 3.3237 no 2_556
H9B C3 3.3475 no 2_656
H9B C60 3.5614 no .
H9B C61 3.0701 no .
H9B H3 2.6504 no 2_656
H9B H7B 3.4273 no 2_656
H9B H22 2.8539 no 2_556
H9B H60 3.4025 no .
H9B H61 2.4663 no .
H10A C44 3.4373 no 1_455
H10A C61 3.5408 no .
H10A C71 3.2896 no 2_555
H10A H43 3.1684 no 1_455
H10A H44 2.7122 no 1_455
H10A H61 2.6010 no .
H10A H71 2.4414 no 2_555
H10A H72 3.4794 no 2_555
H10B C22 3.4562 no 2_556
H10B C23 3.3288 no 2_556
H10B C43 3.2330 no 1_455
H10B H22 2.9579 no 2_556
H10B H23 2.6907 no 2_556
H10B H43 2.4288 no 1_455
H10B H44 3.2495 no 1_455
H10B H61 3.2599 no .
H11A C31 3.2597 no 1_655
H11A C70 3.5443 no 2_555
H11A H14 3.3637 no 2_666
H11A H30 3.5247 no 1_655
H11A H31 2.6848 no 1_655
H11A H70 2.7458 no 2_555
H11B C13 3.4447 no 2_666
H11B C14 3.1177 no 2_666
H11B H13 3.5320 no 2_666
H11B H14 2.9701 no 2_666
H11B H70 3.1935 no 2_555
H13 C12 3.1017 no 2_666
H13 C13 3.0268 no 2_666
H13 H11B 3.5320 no 2_666
H13 H13 3.1184 no 2_666
H14 C11 3.4385 no 2_666
H14 H11A 3.3637 no 2_666
H14 H11B 2.9701 no 2_666
H14 H31 3.1525 no 2_566
H14 H54 3.0536 no 2_656
H14 H55 3.2796 no 2_656
H15 C39 3.2185 no 2_666
H15 C54 3.4114 no 2_656
H15 C58 3.5141 no 2_656
H15 C64 3.5872 no 2_656
H15 H39B 3.5885 no 2_666
H15 H39C 2.2445 no 2_666
H15 H54 3.0004 no 2_656
H15 H55 3.5991 no 2_656
H15 H58A 2.7286 no 2_656
H15 H64 2.9930 no 2_656
H16 C59 3.5360 no 2_656
H16 C64 3.3414 no 2_656
H16 H21 3.3460 no 1_655
H16 H36 3.2530 no 2_666
H16 H39C 3.2874 no 2_666
H16 H64 3.2843 no 2_656
H17 H31 3.3844 no 1_655
H17 H32 3.5508 no 1_655
H18A C55 3.2356 no 2_656
H18A H47B 3.3636 no 2_656
H18A H55 2.6339 no 2_656
H18A H56 3.4352 no 2_656
H18A H58B 3.5169 no 2_656
H18B C55 3.3557 no 2_656
H18B H55 2.4571 no 2_656
H18B H80A 3.5297 no 1_566
H20 H55 3.2475 no 2_656
H20 H56 3.5414 no 2_656
H20 H80A 2.9200 no 1_566
H20 H80B 3.5203 no 1_566
H21 C3 3.4382 no 1_455
H21 C4 3.5499 no 1_455
H21 C62 3.2593 no 2_556
H21 C63 3.2041 no 2_556
H21 H3 2.9946 no 1_455
H21 H4 3.2043 no 1_455
H21 H16 3.3460 no 1_455
H21 H62 3.3092 no 2_556
H21 H63 3.1902 no 2_556
H22 C3 3.0812 no 1_455
H22 C4 3.1667 no 1_455
H22 C9 2.9961 no 2_556
H22 C10 3.4446 no 2_556
H22 C61 3.4201 no 2_556
H22 C62 3.2994 no 2_556
H22 H3 2.4099 no 1_455
H22 H4 2.6071 no 1_455
H22 H9A 2.4415 no 2_556
H22 H9B 2.8539 no 2_556
H22 H10B 2.9579 no 2_556
H22 H43 3.5362 no 2_656
H22 H61 3.2928 no 2_556
H22 H62 3.1100 no 2_556
H23 C10 3.5982 no 2_556
H23 C22 3.5909 no 2_556
H23 C23 3.0689 no 2_556
H23 H4 3.3246 no 2_656
H23 H9A 3.3237 no 2_556
H23 H10B 2.6907 no 2_556
H23 H23 2.6876 no 2_556
H23 H26A 3.1851 no 2_556
H23 H43 2.7749 no 2_656
H23 H47B 3.2507 no 2_656
H23 H47C 3.4584 no 2_656
H24 C47 3.2507 no 2_656
H24 H4 3.5278 no 2_656
H24 H47B 2.4878 no 2_656
H24 H47C 3.1781 no 2_656
H25 C71 3.0181 no 2_555
H25 C72 3.0895 no 2_555
H25 H71 2.7677 no 2_555
H25 H72 2.8847 no 2_555
H26A C43 3.2361 no 1_455
H26A H4 2.9800 no 1_455
H26A H5 3.2007 no 1_455
H26A H23 3.1851 no 2_556
H26A H43 2.6833 no 1_455
H26A H47C 3.2957 no 1_455
H26B H4 2.9504 no 1_455
H28 C42 3.2606 no 1_455
H28 C43 3.0075 no 1_455
H28 C44 3.2510 no 1_455
H28 H5 3.2773 no 1_455
H28 H43 3.2342 no 1_455
H28 H47C 3.4995 no 1_455
H28 H50B 3.2650 no 2_555
H28 H65 2.8335 no 2_555
H28 H72 3.5445 no 2_555
H28 H78 3.3922 no 2_555
H29 N4 3.2210 no 2_555
H29 C48 3.0547 no 2_555
H29 C50 3.2446 no 2_555
H29 C65 3.4406 no 2_555
H29 H8B 3.5822 no 1_455
H29 H48A 2.2977 no 2_555
H29 H48B 3.1178 no 2_555
H29 H48C 3.3533 no 2_555
H29 H49A 3.0289 no 1_455
H29 H49B 3.5697 no 1_455
H29 H50B 2.5892 no 2_555
H29 H65 2.8522 no 2_555
H29 H78 3.1935 no 2_555
H30 C48 3.4245 no 2_555
H30 C51 3.5927 no 2_555
H30 C70 3.4391 no 2_455
H30 H8B 2.8307 no 1_455
H30 H11A 3.5247 no 1_455
H30 H48A 3.0510 no 2_555
H30 H48C 3.0148 no 2_555
H30 H51A 3.5926 no 2_555
H30 H51B 2.9245 no 2_555
H30 H70 2.6922 no 2_455
H30 H78 3.5238 no 2_555
H30 H80C 3.4436 no 2_555
H31 C11 3.4741 no 1_455
H31 C40 3.4247 no 2_566
H31 H8B 3.4341 no 1_455
H31 H11A 2.6848 no 1_455
H31 H14 3.1525 no 2_566
H31 H17 3.3844 no 1_455
H31 H40B 2.6501 no 2_566
H31 H40C 3.4460 no 2_566
H31 H80C 2.8011 no 2_555
H32 C40 3.2750 no 2_566
H32 H17 3.5508 no 1_455
H32 H40B 2.9905 no 2_566
H32 H40C 2.6713 no 2_566
H34 C67 3.2657 no 2_555
H34 C68 3.4004 no 2_555
H34 C69 3.2951 no 2_555
H34 C70 3.0280 no 2_555
H34 C71 2.8437 no 2_555
H34 C72 2.9618 no 2_555
H34 C78 3.1201 no 2_555
H34 H65 3.5037 no 2_555
H34 H70 3.5035 no 2_555
H34 H71 3.2243 no 2_555
H34 H72 3.3992 no 2_555
H34 H78 2.7170 no 2_555
H34 H80B 3.4455 no 2_555
H36 C15 3.5242 no 2_666
H36 C16 3.2059 no 2_666
H36 C17 3.5777 no 2_666
H36 H16 3.2530 no 2_666
H36 H80B 3.3217 no 2_555
H38 H40C 3.5441 no 2_566
H39A C68 3.1261 no 2_555
H39A C69 2.9724 no 2_555
H39A C70 3.5412 no 2_555
H39A C77 3.3448 no 2_555
H39A C78 3.3482 no 2_555
H39A H64 3.5479 no 1_565
H39A H68 3.2703 no 2_555
H39A H69 3.0236 no 2_555
H39A H78 3.5862 no 2_555
H39A H79A 3.1722 no 1_565
H39A H79B 3.4421 no 1_565
H39A H80B 3.3227 no 2_555
H39B C63 3.5834 no 1_565
H39B C64 3.5316 no 1_565
H39B C76 3.3738 no 2_555
H39B C77 3.0778 no 2_555
H39B C80 3.0494 no 2_555
H39B H15 3.5885 no 2_666
H39B H63 3.0311 no 1_565
H39B H64 2.9039 no 1_565
H39B H76 3.4690 no 2_555
H39B H79A 3.5521 no 1_565
H39B H80A 3.1482 no 2_555
H39B H80B 2.5315 no 2_555
H39C C14 3.5075 no 2_666
H39C C15 2.7103 no 2_666
H39C C16 3.2843 no 2_666
H39C H15 2.2445 no 2_666
H39C H16 3.2874 no 2_666
H39C H64 2.8831 no 1_565
H39C H69 3.4989 no 2_555
H39C H79A 3.2923 no 1_565
H40A C80 3.1145 no 1_566
H40A H40C 3.2480 no 2_566
H40A H80A 3.0079 no 1_566
H40A H80B 2.8674 no 1_566
H40A H80C 2.9374 no 1_566
H40B C31 3.3145 no 2_566
H40B C32 3.4930 no 2_566
H40B H31 2.6501 no 2_566
H40B H32 2.9905 no 2_566
H40B H80C 3.1817 no 1_566
H40C C32 3.3573 no 2_566
H40C C36 3.5691 no 2_566
H40C C37 3.0457 no 2_566
H40C C38 3.3644 no 2_566
H40C C40 3.0832 no 2_566
H40C H31 3.4460 no 2_566
H40C H32 2.6713 no 2_566
H40C H38 3.5441 no 2_566
H40C H40A 3.2480 no 2_566
H40C H40C 2.5511 no 2_566
H40C H80B 3.1762 no 1_566
H40C H80C 3.4266 no 1_566
H43 C10 3.2287 no 1_655
H43 C22 3.4907 no 2_656
H43 C23 3.0660 no 2_656
H43 H10A 3.1684 no 1_655
H43 H10B 2.4288 no 1_655
H43 H22 3.5362 no 2_656
H43 H23 2.7749 no 2_656
H43 H26A 2.6833 no 1_655
H43 H28 3.2342 no 1_655
H43 H61 3.5384 no 1_655
H43 H62 2.9434 no 1_655
H44 C10 3.4342 no 1_655
H44 C61 3.2363 no 1_655
H44 C62 3.4274 no 1_655
H44 H10A 2.7122 no 1_655
H44 H10B 3.2495 no 1_655
H44 H61 2.6420 no 1_655
H44 H62 2.9971 no 1_655
H44 H66B 3.4641 no 1_655
H44 H72 2.8353 no 2_655
H45 C67 3.2272 no 1_655
H45 C71 3.5915 no 1_655
H45 C72 3.1388 no 1_655
H45 H50A 3.3515 no 2_655
H45 H50B 3.4177 no 2_655
H45 H66B 3.2770 no 1_655
H45 H72 3.3066 no 1_655
H45 H72 3.2260 no 2_655
H47A C7 3.5233 no 2_656
H47A H5 3.2845 no .
H47A H7A 3.4700 no 2_656
H47A H7B 3.1302 no 2_656
H47A H7C 3.3950 no 2_656
H47B C7 3.5203 no 2_656
H47B C19 3.3740 no 2_656
H47B C23 3.1504 no 2_656
H47B C24 2.6970 no 2_656
H47B H7A 3.0278 no 2_656
H47B H7B 3.4084 no 2_656
H47B H7C 3.5704 no 2_656
H47B H18A 3.3636 no 2_656
H47B H23 3.2507 no 2_656
H47B H24 2.4878 no 2_656
H47C C4 3.1393 no .
H47C C5 2.6967 no .
H47C H4 3.0285 no .
H47C H5 2.1647 no .
H47C H7A 3.3921 no 2_656
H47C H7B 3.1354 no 2_656
H47C H23 3.4584 no 2_656
H47C H24 3.1781 no 2_656
H47C H26A 3.2957 no 1_655
H47C H28 3.4995 no 1_655
H48A C29 3.0975 no 2_555
H48A C30 3.4634 no 2_555
H48A H29 2.2977 no 2_555
H48A H30 3.0510 no 2_555
H48A H49A 2.9420 no 2_655
H48A H50B 3.5043 no 2_655
H48B C49 2.7850 no 2_655
H48B C50 2.6538 no 2_655
H48B H8B 3.5765 no 2_655
H48B H8C 3.4118 no 2_655
H48B H29 3.1178 no 2_555
H48B H49A 2.4652 no 2_655
H48B H49B 2.7656 no 2_655
H48B H50A 2.3738 no 2_655
H48B H50B 2.4686 no 2_655
H48C C68 3.5234 no 1_655
H48C C69 2.9196 no 1_655
H48C C70 2.6240 no 1_655
H48C C71 3.0311 no 1_655
H48C H29 3.3533 no 2_555
H48C H30 3.0148 no 2_555
H48C H69 3.2428 no 1_655
H48C H70 2.7771 no 1_655
H48C H71 3.4165 no 1_655
H49A C48 3.1051 no 2_655
H49A C49 3.4156 no 2_655
H49A C50 3.5837 no 2_655
H49A H29 3.0289 no 1_655
H49A H48A 2.9420 no 2_655
H49A H48B 2.4652 no 2_655
H49A H49A 2.5805 no 2_655
H49A H50B 2.8695 no 2_655
H49B C8 3.3885 no .
H49B H5 3.5379 no .
H49B H8B 3.5550 no .
H49B H8C 2.4844 no .
H49B H29 3.5697 no 1_655
H49B H48B 2.7656 no 2_655
H50A C48 3.2924 no 2_655
H50A H8C 3.3584 no .
H50A H45 3.3515 no 2_655
H50A H48B 2.3738 no 2_655
H50B C29 3.3703 no 2_555
H50B C45 3.3282 no 2_655
H50B C46 3.0800 no 2_655
H50B C48 3.1306 no 2_655
H50B H28 3.2650 no 2_555
H50B H29 2.5892 no 2_555
H50B H45 3.4177 no 2_655
H50B H48A 3.5043 no 2_655
H50B H48B 2.4686 no 2_655
H50B H49A 2.8695 no 2_655
H51A C53 3.2162 no 2_645
H51A C54 3.1417 no 2_645
H51A H30 3.5926 no 2_555
H51A H53 3.0590 no 2_645
H51A H54 2.9249 no 2_645
H51B C69 3.3899 no 1_655
H51B H30 2.9245 no 2_555
H51B H54 3.4422 no 2_645
H51B H69 2.8588 no 1_655
H53 C51 3.3425 no 2_645
H53 C52 3.0480 no 2_645
H53 C53 2.8560 no 2_645
H53 H51A 3.0590 no 2_645
H53 H53 2.6595 no 2_645
H54 C15 3.5914 no 2_656
H54 C51 3.5220 no 2_645
H54 H14 3.0536 no 2_656
H54 H15 3.0004 no 2_656
H54 H51A 2.9249 no 2_645
H54 H51B 3.4422 no 2_645
H54 H69 3.5260 no 2_545
H54 H80A 3.5726 no 2_645
H54 H80C 3.4180 no 2_645
H55 C14 3.5360 no 2_656
H55 C18 2.8905 no 2_656
H55 C19 3.2737 no 2_656
H55 C20 3.4860 no 2_656
H55 C80 3.1636 no 2_645
H55 H14 3.2796 no 2_656
H55 H15 3.5991 no 2_656
H55 H18A 2.6339 no 2_656
H55 H18B 2.4571 no 2_656
H55 H20 3.2475 no 2_656
H55 H76 3.4251 no 2_645
H55 H80A 2.4026 no 2_645
H55 H80C 3.1114 no 2_645
H56 C19 3.2157 no 2_656
H56 C20 3.3013 no 2_656
H56 C24 3.5970 no 2_656
H56 H18A 3.4352 no 2_656
H56 H20 3.5414 no 2_656
H56 H62 3.1602 no 1_655
H56 H63 3.4586 no 1_655
H56 H76 3.4167 no 2_645
H56 H80A 3.4773 no 2_645
H58A C15 3.4465 no 2_656
H58A H7C 3.5655 no 2_656
H58A H15 2.7286 no 2_656
H58B C7 3.2790 no 2_656
H58B H7A 3.4665 no 2_656
H58B H7B 3.3665 no 2_656
H58B H7C 2.5520 no 2_656
H58B H18A 3.5169 no 2_656
H60 C8 3.5606 no .
H60 H7B 3.1497 no 2_656
H60 H7C 3.2280 no 2_656
H60 H8C 2.7302 no .
H60 H9B 3.4025 no .
H61 C9 3.1939 no .
H61 C10 3.1553 no .
H61 C44 3.3762 no 1_455
H61 H8A 3.4154 no .
H61 H8C 3.3933 no .
H61 H9B 2.4663 no .
H61 H10A 2.6010 no .
H61 H10B 3.2599 no .
H61 H22 3.2928 no 2_556
H61 H43 3.5384 no 1_455
H61 H44 2.6420 no 1_455
H62 C21 3.2447 no 2_556
H62 C22 3.1230 no 2_556
H62 C43 3.0705 no 1_455
H62 C44 3.0963 no 1_455
H62 H21 3.3092 no 2_556
H62 H22 3.1100 no 2_556
H62 H43 2.9434 no 1_455
H62 H44 2.9971 no 1_455
H62 H56 3.1602 no 1_455
H63 C21 3.5496 no 2_556
H63 H21 3.1902 no 2_556
H63 H39B 3.0311 no 1_545
H63 H56 3.4586 no 1_455
H63 H76 2.9841 no 2_545
H64 C39 3.2726 no 1_545
H64 H15 2.9930 no 2_656
H64 H16 3.2843 no 2_656
H64 H39A 3.5479 no 1_545
H64 H39B 2.9039 no 1_545
H64 H39C 2.8831 no 1_545
H65 C28 3.0674 no 2_555
H65 C29 3.0826 no 2_555
H65 H28 2.8335 no 2_555
H65 H29 2.8522 no 2_555
H65 H34 3.5037 no 2_555
H66B H44 3.4641 no 1_455
H66B H45 3.2770 no 1_455
H68 C79 3.0844 no 2_545
H68 H39A 3.2703 no 2_555
H68 H79A 3.5347 no 2_545
H68 H79B 2.3713 no 2_545
H68 H79C 2.9939 no 2_545
H69 C79 3.2748 no 2_545
H69 H39A 3.0236 no 2_555
H69 H39C 3.4989 no 2_555
H69 H48C 3.2428 no 1_455
H69 H51B 2.8588 no 1_455
H69 H54 3.5260 no 2_545
H69 H79A 3.4277 no 2_545
H69 H79B 3.2265 no 2_545
H69 H79C 2.6761 no 2_545
H70 C8 3.5476 no 2_555
H70 C11 3.3246 no 2_555
H70 C30 3.4632 no 2_455
H70 H8A 3.3548 no 2_555
H70 H8B 2.8652 no 2_555
H70 H11A 2.7458 no 2_555
H70 H11B 3.1935 no 2_555
H70 H30 2.6922 no 2_455
H70 H34 3.5035 no 2_555
H70 H48C 2.7771 no 1_455
H71 N2 3.2191 no 2_555
H71 C8 2.9919 no 2_555
H71 C10 3.1973 no 2_555
H71 C25 3.4022 no 2_555
H71 H8A 2.3092 no 2_555
H71 H8B 2.9814 no 2_555
H71 H8C 3.2705 no 2_555
H71 H10A 2.4414 no 2_555
H71 H25 2.7677 no 2_555
H71 H34 3.2243 no 2_555
H71 H48C 3.4165 no 1_455
H72 C44 3.2674 no 2_655
H72 C45 3.4789 no 2_655
H72 H10A 3.4794 no 2_555
H72 H25 2.8847 no 2_555
H72 H28 3.5445 no 2_555
H72 H34 3.3992 no 2_555
H72 H44 2.8353 no 2_655
H72 H45 3.3066 no 1_455
H72 H45 3.2260 no 2_655
H76 C54 3.4561 no 2_645
H76 C55 3.1202 no 2_645
H76 C56 3.1200 no 2_645
H76 C57 3.4736 no 2_645
H76 H39B 3.4690 no 2_555
H76 H55 3.4251 no 2_645
H76 H56 3.4167 no 2_645
H76 H63 2.9841 no 2_545
H78 C27 3.2888 no 2_555
H78 C28 2.9651 no 2_555
H78 C29 2.8396 no 2_555
H78 C30 3.0569 no 2_555
H78 C31 3.3636 no 2_555
H78 C32 3.4491 no 2_555
H78 C34 3.0910 no 2_555
H78 H28 3.3922 no 2_555
H78 H29 3.1935 no 2_555
H78 H30 3.5238 no 2_555
H78 H34 2.7170 no 2_555
H78 H39A 3.5862 no 2_555
H79A C39 3.5292 no 1_545
H79A H39A 3.1722 no 1_545
H79A H39B 3.5521 no 1_545
H79A H39C 3.2923 no 1_545
H79A H68 3.5347 no 2_545
H79A H69 3.4277 no 2_545
H79B C68 3.1662 no 2_545
H79B C69 3.5864 no 2_545
H79B H39A 3.4421 no 1_545
H79B H68 2.3713 no 2_545
H79B H69 3.2265 no 2_545
H79B H79B 3.2289 no 2_545
H79C C68 3.5539 no 2_545
H79C C69 3.3974 no 2_545
H79C H68 2.9939 no 2_545
H79C H69 2.6761 no 2_545
H80A C54 3.4790 no 2_645
H80A C55 2.8157 no 2_645
H80A C56 3.4129 no 2_645
H80A H18B 3.5297 no 1_544
H80A H20 2.9200 no 1_544
H80A H39B 3.1482 no 2_555
H80A H40A 3.0079 no 1_544
H80A H54 3.5726 no 2_645
H80A H55 2.4026 no 2_645
H80A H56 3.4773 no 2_645
H80B C34 3.1136 no 2_555
H80B C35 2.6999 no 2_555
H80B C36 3.0328 no 2_555
H80B C39 2.9996 no 2_555
H80B C40 3.3975 no 1_544
H80B H20 3.5203 no 1_544
H80B H34 3.4455 no 2_555
H80B H36 3.3217 no 2_555
H80B H39A 3.3227 no 2_555
H80B H39B 2.5315 no 2_555
H80B H40A 2.8674 no 1_544
H80B H40C 3.1762 no 1_544
H80C C30 3.3052 no 2_555
H80C C31 2.9205 no 2_555
H80C C32 3.5055 no 2_555
H80C C40 3.3626 no 1_544
H80C C55 3.5763 no 2_645
H80C H30 3.4436 no 2_555
H80C H31 2.8011 no 2_555
H80C H40A 2.9374 no 1_544
H80C H40B 3.1817 no 1_544
H80C H40C 3.4266 no 1_544
H80C H54 3.4180 no 2_645
H80C H55 3.1114 no 2_645

loop_
_geom_torsion_atom_site_label_1
_geom_torsion_atom_site_label_2
_geom_torsion_atom_site_label_3
_geom_torsion_atom_site_label_4
_geom_torsion
_geom_torsion_publ_flag
N1 Hf1 N2 C10 1.2(3) no
N1 Hf1 N2 C25 -169.8(4) no
N2 Hf1 N1 C1 152.4(4) no
N2 Hf1 N1 C9 -16.3(3) no
N1 Hf1 C11 C12 -95.4(3) no
C11 Hf1 N1 C1 34.6(4) no
C11 Hf1 N1 C9 -134.1(3) no
N1 Hf1 C12 C11 96.7(3) no
N1 Hf1 C12 C13 -144.7(3) no
N1 Hf1 C12 C17 -25.4(4) no
C12 Hf1 N1 C1 -1.8(4) no
C12 Hf1 N1 C9 -170.5(3) no
N1 Hf1 C18 C19 -73.4(4) no
C18 Hf1 N1 C1 -99.6(4) no
C18 Hf1 N1 C9 91.6(3) no
N2 Hf1 C11 C12 173.6(2) no
C11 Hf1 N2 C10 108.4(3) no
C11 Hf1 N2 C25 -62.6(4) no
N2 Hf1 C12 C11 -12.3(6) no
N2 Hf1 C12 C13 106.2(5) no
N2 Hf1 C12 C17 -134.5(4) no
C12 Hf1 N2 C10 116.3(4) no
C12 Hf1 N2 C25 -54.7(6) no
N2 Hf1 C18 C19 13.3(4) no
C18 Hf1 N2 C10 -102.8(3) no
C18 Hf1 N2 C25 86.3(4) no
C11 Hf1 C12 C11 -0.0(3) no
C11 Hf1 C12 C13 118.6(6) no
C11 Hf1 C12 C17 -122.2(5) no
C12 Hf1 C11 C12 -0.0(3) no
C11 Hf1 C18 C19 160.6(3) no
C18 Hf1 C11 C12 29.2(4) no
C12 Hf1 C18 C19 176.6(4) no
C18 Hf1 C12 C11 -155.8(3) no
C18 Hf1 C12 C13 -37.3(4) no
C18 Hf1 C12 C17 82.0(3) no
N3 Hf2 N4 C50 -7.9(3) no
N3 Hf2 N4 C65 165.2(4) no
N4 Hf2 N3 C41 -160.5(5) no
N4 Hf2 N3 C49 15.5(3) no
N3 Hf2 C51 C52 93.7(3) no
C51 Hf2 N3 C41 -41.1(5) no
C51 Hf2 N3 C49 134.9(3) no
N3 Hf2 C52 C51 -98.9(3) no
N3 Hf2 C52 C53 144.7(3) no
N3 Hf2 C52 C57 27.8(4) no
C52 Hf2 N3 C41 -4.8(5) no
C52 Hf2 N3 C49 171.1(3) no
N3 Hf2 C58 C59 96.0(4) no
C58 Hf2 N3 C41 94.9(5) no
C58 Hf2 N3 C49 -89.1(3) no
N4 Hf2 C51 C52 -173.7(2) no
C51 Hf2 N4 C50 -117.0(3) no
C51 Hf2 N4 C65 56.0(5) no
N4 Hf2 C52 C51 12.5(6) no
N4 Hf2 C52 C53 -103.9(6) no
N4 Hf2 C52 C57 139.2(4) no
C52 Hf2 N4 C50 -125.1(4) no
C52 Hf2 N4 C65 48.0(7) no
N4 Hf2 C58 C59 10.3(4) no
C58 Hf2 N4 C50 95.5(3) no
C58 Hf2 N4 C65 -91.5(4) no
C51 Hf2 C52 C51 0.0(3) no
C51 Hf2 C52 C53 -116.4(5) no
C51 Hf2 C52 C57 126.7(6) no
C52 Hf2 C51 C52 0.0(3) no
C51 Hf2 C58 C59 -135.7(3) no
C58 Hf2 C51 C52 -32.2(4) no
C52 Hf2 C58 C59 -153.1(4) no
C58 Hf2 C52 C51 153.7(3) no
C58 Hf2 C52 C53 37.4(3) no
C58 Hf2 C52 C57 -79.6(4) no
Hf1 N1 C1 C2 88.9(6) no
Hf1 N1 C1 C6 -88.6(5) no
Hf1 N1 C9 C10 27.8(5) no
C1 N1 C9 C10 -142.7(5) no
C9 N1 C1 C2 -102.6(5) no
C9 N1 C1 C6 80.0(6) no
Hf1 N2 C10 C9 13.4(6) no
Hf1 N2 C25 C26 -117.9(4) no
Hf1 N2 C25 C33 6.7(6) no
C10 N2 C25 C26 71.0(6) no
C10 N2 C25 C33 -164.3(4) no
C25 N2 C10 C9 -174.6(4) no
Hf2 N3 C41 C42 -91.1(6) no
Hf2 N3 C41 C46 88.7(7) no
Hf2 N3 C49 C50 -20.6(7) no
C41 N3 C49 C50 156.3(5) no
C49 N3 C41 C42 92.9(6) no
C49 N3 C41 C46 -87.3(6) no
Hf2 N4 C50 C49 -1.2(7) no
Hf2 N4 C65 C66 115.9(4) no
Hf2 N4 C65 C73 -8.2(7) no
C50 N4 C65 C66 -71.0(6) no
C50 N4 C65 C73 164.9(5) no
C65 N4 C50 C49 -175.1(5) no
N1 C1 C2 C3 -172.5(4) no
N1 C1 C2 C7 5.5(8) no
N1 C1 C6 C5 173.0(4) no
N1 C1 C6 C8 -4.2(8) no
C2 C1 C6 C5 -4.4(8) no
C2 C1 C6 C8 178.3(4) no
C6 C1 C2 C3 5.0(8) no
C6 C1 C2 C7 -177.0(4) no
C1 C2 C3 C4 -2.0(8) no
C7 C2 C3 C4 179.9(5) no
C2 C3 C4 C5 -1.5(9) no
C3 C4 C5 C6 2.1(9) no
C4 C5 C6 C1 0.9(8) no
C4 C5 C6 C8 178.2(5) no
N1 C9 C10 N2 -25.9(7) no
Hf1 C11 C12 Hf1 0.0 no
Hf1 C11 C12 C13 -88.6(5) no
Hf1 C11 C12 C17 80.1(6) no
Hf1 C12 C13 C14 104.3(5) no
Hf1 C12 C17 C16 -107.4(5) no
C11 C12 C13 C14 168.6(6) no
C11 C12 C17 C16 -167.9(6) no
C13 C12 C17 C16 1.4(9) no
C17 C12 C13 C14 -0.7(9) no
C12 C13 C14 C15 -0.9(11) no
C13 C14 C15 C16 1.8(12) no
C14 C15 C16 C17 -1.1(12) no
C15 C16 C17 C12 -0.5(11) no
Hf1 C18 C19 C20 -109.7(4) no
Hf1 C18 C19 C24 66.3(5) no
C18 C19 C20 C21 175.4(4) no
C18 C19 C24 C23 -176.6(4) no
C20 C19 C24 C23 -0.3(7) no
C24 C19 C20 C21 -0.8(8) no
C19 C20 C21 C22 0.8(9) no
C20 C21 C22 C23 0.2(9) no
C21 C22 C23 C24 -1.3(9) no
C22 C23 C24 C19 1.4(8) no
N2 C25 C26 C27 -177.0(3) no
N2 C25 C33 C34 112.0(5) no
N2 C25 C33 C38 -64.2(6) no
C26 C25 C33 C34 -123.1(5) no
C26 C25 C33 C38 60.7(6) no
C33 C25 C26 C27 62.8(5) no
C25 C26 C27 C28 76.5(6) no
C25 C26 C27 C32 -104.2(6) no
C26 C27 C28 C29 179.9(5) no
C26 C27 C32 C31 -179.0(5) no
C28 C27 C32 C31 0.4(10) no
C32 C27 C28 C29 0.5(9) no
C27 C28 C29 C30 -1.1(10) no
C28 C29 C30 C31 0.8(11) no
C29 C30 C31 C32 0.1(12) no
C30 C31 C32 C27 -0.7(12) no
C25 C33 C34 C35 -176.4(4) no
C25 C33 C38 C37 177.3(4) no
C34 C33 C38 C37 0.9(8) no
C38 C33 C34 C35 -0.2(8) no
C33 C34 C35 C36 -0.4(8) no
C33 C34 C35 C39 -179.8(5) no
C34 C35 C36 C37 0.2(9) no
C39 C35 C36 C37 179.6(5) no
C35 C36 C37 C38 0.5(9) no
C35 C36 C37 C40 -177.2(5) no
C36 C37 C38 C33 -1.1(9) no
C40 C37 C38 C33 176.7(5) no
N3 C41 C42 C43 -179.6(5) no
N3 C41 C42 C47 -0.5(8) no
N3 C41 C46 C45 179.7(5) no
N3 C41 C46 C48 -1.4(8) no
C42 C41 C46 C45 -0.5(8) no
C42 C41 C46 C48 178.4(5) no
C46 C41 C42 C43 0.5(8) no
C46 C41 C42 C47 179.7(5) no
C41 C42 C43 C44 -0.2(9) no
C47 C42 C43 C44 -179.4(6) no
C42 C43 C44 C45 -0.1(11) no
C43 C44 C45 C46 0.2(11) no
C44 C45 C46 C41 0.1(10) no
C44 C45 C46 C48 -178.8(6) no
N3 C49 C50 N4 14.0(9) no
Hf2 C51 C52 Hf2 0.0 no
Hf2 C51 C52 C53 95.2(6) no
Hf2 C51 C52 C57 -71.2(6) no
Hf2 C52 C53 C54 -100.0(8) no
Hf2 C52 C57 C56 109.7(7) no
C51 C52 C53 C54 -167.2(7) no
C51 C52 C57 C56 166.0(7) no
C53 C52 C57 C56 -1.2(12) no
C57 C52 C53 C54 0.1(12) no
C52 C53 C54 C55 1.4(16) no
C53 C54 C55 C56 -1.9(19) no
C54 C55 C56 C57 1(2) no
C55 C56 C57 C52 0.8(17) no
Hf2 C58 C59 C60 -69.0(5) no
Hf2 C58 C59 C64 107.2(5) no
C58 C59 C60 C61 175.0(5) no
C58 C59 C64 C63 -174.6(5) no
C60 C59 C64 C63 1.8(9) no
C64 C59 C60 C61 -1.4(8) no
C59 C60 C61 C62 -0.9(9) no
C60 C61 C62 C63 2.8(10) no
C61 C62 C63 C64 -2.4(10) no
C62 C63 C64 C59 0.0(10) no
N4 C65 C66 C67 171.6(4) no
N4 C65 C73 C74 65.7(6) no
N4 C65 C73 C78 -111.6(5) no
C66 C65 C73 C74 -57.1(6) no
C66 C65 C73 C78 125.6(5) no
C73 C65 C66 C67 -69.3(6) no
C65 C66 C67 C68 104.6(6) no
C65 C66 C67 C72 -73.0(7) no
C66 C67 C68 C69 -178.3(5) no
C66 C67 C72 C71 178.0(5) no
C68 C67 C72 C71 0.3(10) no
C72 C67 C68 C69 -0.6(10) no
C67 C68 C69 C70 0.2(11) no
C68 C69 C70 C71 0.5(12) no
C69 C70 C71 C72 -0.7(11) no
C70 C71 C72 C67 0.3(11) no
C65 C73 C74 C75 -177.0(5) no
C65 C73 C78 C77 176.4(4) no
C74 C73 C78 C77 -1.0(8) no
C78 C73 C74 C75 0.4(8) no
C73 C74 C75 C76 -0.0(9) no
C73 C74 C75 C79 -177.4(5) no
C74 C75 C76 C77 0.3(9) no
C79 C75 C76 C77 177.6(5) no
C75 C76 C77 C78 -0.8(9) no
C75 C76 C77 C80 -179.6(5) no
C76 C77 C78 C73 1.2(8) no
C80 C77 C78 C73 180.0(5) no
